data_7004094
loop_
_publ_author_name
'Lan, Ya-Qian'
'Li, Shun-Li'
'Shao, Kui-Zhan'
'Wang, Xin-Long'
'Su, Zhong-Min'

_publ_section_title
;
 Construction of different dimensional inorganic--organic hybrid
 materials based on polyoxometalates and metal--organic units via
 changing metal ions: from non-covalent interactions to covalent
 connections
;
_journal_issue 29
_journal_name_full 'Dalton Transactions'
_journal_page_first 3824
_journal_page_last 3835
_journal_paper_doi 10.1039/b802626b
_journal_year 2008
_chemical_formula_sum 'C78 H78 Cd2 F12 Mo12 N36 O49 Si'
_chemical_formula_weight 3935.93
_chemical_name_systematic
;
?
;
_space_group_IT_number 2
_symmetry_cell_setting triclinic
_symmetry_space_group_name_Hall '-P 1'
_symmetry_space_group_name_H-M 'P -1'
_atom_sites_solution_hydrogens geom
_atom_sites_solution_primary direct
_atom_sites_solution_secondary difmap
_audit_creation_method SHELXL-97
_cell_angle_alpha 81.718(2)
_cell_angle_beta 79.092(2)
_cell_angle_gamma 81.433(2)
_cell_formula_units_Z 1
_cell_length_a 10.8680(17)
_cell_length_b 16.260(3)
_cell_length_c 17.493(3)
_cell_measurement_temperature 293(2)
_cell_measurement_theta_max 28.26
_cell_measurement_theta_min 1.64
_cell_volume 2980.1(9)
_computing_cell_refinement 'SAINT (Bruker, 1999)'
_computing_data_collection 'SMART (Bruker, 1997)'
_computing_data_reduction SAINT
_computing_molecular_graphics 'SHELXTL-PLUS (Sheldrick, 1990)'
_computing_publication_material SHELXL-97
_computing_structure_refinement 'SHELXL-97 (Sheldrick, 1997)'
_computing_structure_solution 'SHELXS-97 (Sheldrick, 1997)'
_diffrn_ambient_temperature 293(2)
_diffrn_measured_fraction_theta_full 0.971
_diffrn_measured_fraction_theta_max 0.862
_diffrn_measurement_device_type 'Bruker APEX CCD area-detector'
_diffrn_measurement_method '\w scans'
_diffrn_radiation_monochromator graphite
_diffrn_radiation_source 'fine-focus sealed tube'
_diffrn_radiation_type MoK\a
_diffrn_radiation_wavelength 0.71069
_diffrn_reflns_av_R_equivalents 0.0346
_diffrn_reflns_av_sigmaI/netI 0.0797
_diffrn_reflns_limit_h_max 14
_diffrn_reflns_limit_h_min -12
_diffrn_reflns_limit_k_max 21
_diffrn_reflns_limit_k_min -21
_diffrn_reflns_limit_l_max 21
_diffrn_reflns_limit_l_min -22
_diffrn_reflns_number 16955
_diffrn_reflns_theta_full 25.00
_diffrn_reflns_theta_max 28.26
_diffrn_reflns_theta_min 1.64
_diffrn_standards_number 0
_exptl_absorpt_coefficient_mu 1.696
_exptl_absorpt_correction_T_max 0.633
_exptl_absorpt_correction_T_min 0.560
_exptl_absorpt_correction_type multi-scan
_exptl_absorpt_process_details 'SADABS (Sheldrick, 1996)'
_exptl_crystal_colour Colorless
_exptl_crystal_density_diffrn 2.193
_exptl_crystal_density_method 'not measured'
_exptl_crystal_description Block
_exptl_crystal_F_000 1912
_exptl_crystal_size_max 0.41
_exptl_crystal_size_mid 0.29
_exptl_crystal_size_min 0.27
_refine_diff_density_max 3.165
_refine_diff_density_min -2.281
_refine_diff_density_rms 0.281
_refine_ls_extinction_method none
_refine_ls_goodness_of_fit_ref 1.164
_refine_ls_hydrogen_treatment constr
_refine_ls_matrix_type full
_refine_ls_number_parameters 864
_refine_ls_number_reflns 12756
_refine_ls_number_restraints 0
_refine_ls_restrained_S_all 1.164
_refine_ls_R_factor_all 0.1685
_refine_ls_R_factor_gt 0.1329
_refine_ls_shift/su_max 0.001
_refine_ls_shift/su_mean 0.000
_refine_ls_structure_factor_coef Fsqd
_refine_ls_weighting_details 'calc w=1/[\s^2^(Fo^2^)+(0.0001P)^2^+178.8226P] where P=(Fo^2^+2Fc^2^)/3'
_refine_ls_weighting_scheme calc
_refine_ls_wR_factor_gt 0.2789
_refine_ls_wR_factor_ref 0.2973
_reflns_number_gt 9088
_reflns_number_total 12756
_reflns_threshold_expression >2sigma(I)
_cod_data_source_file b802626b.txt
_cod_data_source_block cd
_cod_original_cell_volume 2980.1(8)
_cod_database_code 7004094

loop_
_symmetry_equiv_pos_as_xyz
'x, y, z'
'-x, -y, -z'

loop_
_atom_site_label
_atom_site_type_symbol
_atom_site_fract_x
_atom_site_fract_y
_atom_site_fract_z
_atom_site_U_iso_or_equiv
_atom_site_adp_type
_atom_site_occupancy
_atom_site_symmetry_multiplicity
_atom_site_calc_flag
_atom_site_refinement_flags
_atom_site_disorder_assembly
_atom_site_disorder_group
C1 C 0.288(2) 0.3284(15) 1.3972(16) 0.055(6) Uani 1 1 d . . .
H1 H 0.3264 0.3489 1.4323 0.065 Uiso 1 1 calc R . .
C2 C 0.268(3) 0.255(2) 1.3077(18) 0.083(10) Uani 1 1 d . . .
H2 H 0.2843 0.2161 1.2715 0.100 Uiso 1 1 calc R . .
C3 C 0.076(2) 0.3364(16) 1.2606(16) 0.061(6) Uani 1 1 d . . .
H3A H 0.1146 0.3711 1.2152 0.073 Uiso 1 1 calc R . .
H3B H -0.0021 0.3679 1.2833 0.073 Uiso 1 1 calc R . .
C4 C 0.045(2) 0.2542(17) 1.2336(14) 0.064(7) Uani 1 1 d . . .
C5 C -0.045(3) 0.2833(15) 1.1766(17) 0.071(8) Uani 1 1 d . . .
H5A H -0.1227 0.3121 1.2031 0.085 Uiso 1 1 calc R . .
H5B H -0.0079 0.3222 1.1342 0.085 Uiso 1 1 calc R . .
C6 C -0.169(3) 0.110(2) 1.139(3) 0.126(18) Uani 1 1 d . . .
H6 H -0.2285 0.0729 1.1483 0.151 Uiso 1 1 calc R . .
C7 C -0.006(3) 0.1680(14) 1.0913(15) 0.064(7) Uani 1 1 d . . .
H7 H 0.0715 0.1807 1.0624 0.077 Uiso 1 1 calc R . .
C8 C -0.008(2) 0.1932(12) 1.3018(13) 0.049(5) Uani 1 1 d . . .
C9 C 0.042(2) 0.1092(14) 1.3070(16) 0.066(7) Uani 1 1 d . . .
H9 H 0.1114 0.0901 1.2710 0.079 Uiso 1 1 calc R . .
C10 C -0.015(4) 0.0539(17) 1.369(2) 0.095(11) Uani 1 1 d . . .
H10 H 0.0222 -0.0014 1.3756 0.114 Uiso 1 1 calc R . .
C11 C -0.117(4) 0.0769(18) 1.4172(18) 0.089(11) Uani 1 1 d . . .
C12 C -0.169(3) 0.157(2) 1.4130(18) 0.094(11) Uani 1 1 d . . .
H12 H -0.2401 0.1737 1.4483 0.113 Uiso 1 1 calc R . .
C13 C -0.112(3) 0.2156(16) 1.354(2) 0.080(9) Uani 1 1 d . . .
C16 C 0.544(6) 0.107(2) 0.858(2) 0.19(3) Uani 1 1 d . . .
H16A H 0.5557 0.1502 0.8878 0.222 Uiso 1 1 calc R . .
H16B H 0.6229 0.0704 0.8496 0.222 Uiso 1 1 calc R . .
C17 C 0.516(5) 0.1497(15) 0.7768(16) 0.112(17) Uani 1 1 d . . .
C18 C 0.618(4) 0.2126(15) 0.7357(19) 0.101(13) Uani 1 1 d . . .
H18A H 0.6258 0.2496 0.7729 0.121 Uiso 1 1 calc R . .
H18B H 0.6998 0.1801 0.7222 0.121 Uiso 1 1 calc R . .
C19 C 0.573(3) 0.2960(15) 0.5477(13) 0.076(9) Uani 1 1 d . . .
H19 H 0.5740 0.2925 0.4949 0.091 Uiso 1 1 calc R . .
C20 C 0.5474(19) 0.3438(12) 0.6540(13) 0.044(5) Uani 1 1 d . . .
H20 H 0.5312 0.3798 0.6925 0.052 Uiso 1 1 calc R . .
C21 C 0.604(4) 0.0410(19) 0.685(3) 0.136(19) Uani 1 1 d . . .
C22 C 0.592(4) -0.0168(19) 0.639(3) 0.125(16) Uani 1 1 d . . .
H22 H 0.6635 -0.0455 0.6112 0.149 Uiso 1 1 calc R . .
C23 C 0.474(5) -0.0323(19) 0.632(3) 0.13(2) Uani 1 1 d . . .
C24 C 0.370(4) 0.011(2) 0.673(2) 0.092(10) Uani 1 1 d . . .
H24 H 0.2900 0.0004 0.6697 0.111 Uiso 1 1 calc R . .
C25 C 0.384(3) 0.0698(17) 0.7184(16) 0.076(8) Uani 1 1 d . . .
H25 H 0.3129 0.0973 0.7474 0.091 Uiso 1 1 calc R . .
C26 C 0.506(3) 0.0885(13) 0.7212(16) 0.075(9) Uani 1 1 d . . .
C27 C 0.246(2) 0.4704(16) 0.6229(14) 0.056(6) Uani 1 1 d . . .
H27 H 0.2961 0.4532 0.6613 0.068 Uiso 1 1 calc R . .
C28 C 0.188(3) 0.511(2) 0.5171(19) 0.101(13) Uani 1 1 d . . .
H28 H 0.1902 0.5266 0.4637 0.121 Uiso 1 1 calc R . .
C29 C 0.0372(19) 0.4322(11) 0.7008(12) 0.042(5) Uani 1 1 d . . .
H29A H -0.0474 0.4399 0.6885 0.051 Uiso 1 1 calc R . .
H29B H 0.0355 0.4625 0.7450 0.051 Uiso 1 1 calc R . .
C30 C 0.0780(17) 0.3385(12) 0.7232(12) 0.041(5) Uani 1 1 d . . .
C31 C -0.029(2) 0.3090(12) 0.7877(13) 0.048(5) Uani 1 1 d . . .
H31A H -0.0345 0.3396 0.8322 0.058 Uiso 1 1 calc R . .
H31B H -0.1079 0.3232 0.7681 0.058 Uiso 1 1 calc R . .
C32 C 0.016(3) 0.1825(13) 0.8842(15) 0.061(7) Uani 1 1 d . . .
H32 H 0.0373 0.2102 0.9220 0.073 Uiso 1 1 calc R . .
C33 C -0.027(3) 0.0942(14) 0.8219(13) 0.063(7) Uani 1 1 d . . .
H33 H -0.0393 0.0431 0.8086 0.076 Uiso 1 1 calc R . .
C34 C 0.0996(18) 0.2881(11) 0.6564(11) 0.036(4) Uani 1 1 d . . .
C35 C 0.219(2) 0.2451(14) 0.6280(16) 0.065(7) Uani 1 1 d . . .
H35 H 0.2884 0.2482 0.6508 0.078 Uiso 1 1 calc R . .
C36 C 0.232(3) 0.1972(16) 0.5649(18) 0.082(10) Uani 1 1 d . . .
H36 H 0.3094 0.1674 0.5473 0.099 Uiso 1 1 calc R . .
C37 C 0.130(4) 0.1946(15) 0.5293(15) 0.073(9) Uani 1 1 d . . .
C38 C 0.016(4) 0.2352(18) 0.5538(18) 0.085(10) Uani 1 1 d . . .
H38 H -0.0529 0.2304 0.5312 0.102 Uiso 1 1 calc R . .
C39 C 0.004(2) 0.2839(14) 0.6130(13) 0.054(6) Uani 1 1 d . . .
N1 N 0.162(2) 0.3177(14) 1.3188(12) 0.066(6) Uani 1 1 d . . .
N2 N 0.173(6) 0.360(2) 1.378(2) 0.19(2) Uani 1 1 d . . .
N3 N 0.336(4) 0.262(2) 1.3564(17) 0.117(11) Uani 1 1 d . . .
N4 N -0.073(2) 0.2109(13) 1.1449(15) 0.070(6) Uani 1 1 d . . .
N5 N -0.177(2) 0.1733(19) 1.175(2) 0.128(14) Uani 1 1 d . . .
N6 N -0.061(3) 0.1045(13) 1.0833(18) 0.091(9) Uani 1 1 d . . .
N7 N 0.4279(15) 0.0493(11) 0.9130(10) 0.053(5) Uani 1 1 d G . .
N8 N 0.4391(19) -0.0392(12) 0.9223(13) 0.103(10) Uani 1 1 d G . .
C15 C 0.323(3) -0.0637(15) 0.9636(19) 0.26(4) Uiso 1 1 d G . .
H15 H 0.3042 -0.1184 0.9776 0.307 Uiso 1 1 calc R . .
N9 N 0.240(2) 0.0097(15) 0.980(2) 0.29(4) Uani 1 1 d G . .
C14 C 0.305(2) 0.0795(12) 0.9486(15) 0.22(4) Uani 1 1 d G . .
H14 H 0.2721 0.1355 0.9510 0.265 Uiso 1 1 calc R . .
N10 N 0.584(3) 0.2621(11) 0.6661(14) 0.088(9) Uani 1 1 d . . .
N11 N 0.606(3) 0.2301(14) 0.5960(16) 0.106(11) Uani 1 1 d . . .
N12 N 0.5370(17) 0.3674(9) 0.5780(10) 0.043(4) Uani 1 1 d . . .
N13 N -0.0129(17) 0.2184(11) 0.8150(11) 0.048(4) Uani 1 1 d . . .
N14 N -0.044(2) 0.1615(12) 0.7749(11) 0.059(5) Uani 1 1 d . . .
N15 N 0.011(2) 0.0979(12) 0.8903(15) 0.071(6) Uani 1 1 d . . .
N16 N 0.1238(15) 0.4662(9) 0.6334(11) 0.043(4) Uani 1 1 d . . .
N17 N 0.0802(19) 0.496(2) 0.5660(17) 0.127(15) Uani 1 1 d . . .
N18 N 0.2885(14) 0.5028(11) 0.5490(11) 0.045(4) Uani 1 1 d . . .
O1 O 0.6273(18) 0.5222(12) 1.0148(11) 0.018(4) Uiso 0.50 1 d P . .
O2 O 0.626(2) 0.4525(12) 0.9474(11) 0.021(4) Uani 0.50 1 d P . .
O3 O 0.4941(18) 0.4008(13) 1.0092(13) 0.023(4) Uani 0.50 1 d P . .
O2W O 0.393(5) 0.055(3) 1.134(3) 0.105(15) Uiso 0.50 1 d P . .
O4 O 0.5145(18) 0.4637(12) 1.0966(11) 0.016(4) Uiso 0.50 1 d P . .
O5 O 0.6419(17) 0.3711(12) 1.1598(19) 0.143(13) Uani 1 1 d . . .
O6 O 0.6163(15) 0.2761(16) 1.0518(8) 0.092(8) Uani 1 1 d . . .
O7 O 0.793(2) 0.3543(12) 0.9534(9) 0.094(8) Uani 1 1 d . . .
O8 O 0.8136(18) 0.4437(9) 1.0612(8) 0.061(5) Uani 1 1 d . . .
O9 O 0.8066(19) 0.5814(9) 0.9548(8) 0.070(5) Uani 1 1 d . . .
O10 O 0.785(2) 0.4889(10) 0.8476(9) 0.076(6) Uani 1 1 d . . .
O1W O 0.4834(16) 0.4269(13) 0.3956(9) 0.068(5) Uani 1 1 d . . .
O11 O 0.7099(19) 0.5947(10) 1.1033(8) 0.076(6) Uani 1 1 d . . .
O12 O 0.646(2) 0.3708(10) 0.8416(9) 0.077(6) Uani 1 1 d . . .
O13 O 0.4741(14) 0.2935(14) 0.9403(9) 0.082(7) Uani 1 1 d . . .
O14 O 0.7227(14) 0.2161(9) 0.9145(10) 0.057(4) Uani 1 1 d . . .
O15 O 0.3729(15) 0.3064(14) 1.0912(8) 0.082(7) Uani 1 1 d . . .
O16 O 0.5166(14) 0.2354(9) 1.2038(7) 0.049(4) Uani 1 1 d . . .
O17 O 0.7793(15) 0.4734(10) 1.2147(8) 0.053(4) Uani 1 1 d . . .
O18 O 0.7717(15) 0.7376(10) 1.0090(10) 0.062(5) Uani 1 1 d . . .
O19 O 0.6072(15) 0.6068(11) 0.7970(17) 0.119(11) Uani 1 1 d . . .
O20 O 0.4689(16) 0.4844(11) 0.7905(18) 0.127(11) Uani 1 1 d . . .
O21 O 0.7124(12) 0.4794(8) 0.7089(7) 0.038(3) Uani 1 1 d . . .
O22 O 0.9878(12) 0.4474(10) 0.9268(10) 0.060(5) Uani 1 1 d . . .
O23 O 0.1575(15) 0.2141(12) 1.1930(10) 0.070(5) Uani 1 1 d . . .
H23 H 0.1888 0.2473 1.1574 0.104 Uiso 1 1 calc R . .
O24 O 0.1903(14) 0.3283(9) 0.7526(10) 0.057(4) Uani 1 1 d . . .
H24A H 0.1813 0.3555 0.7897 0.086 Uiso 1 1 calc R . .
O25 O 0.410(4) 0.1956(13) 0.7947(15) 0.171(18) Uani 1 1 d . . .
H25A H 0.4172 0.2279 0.8249 0.257 Uiso 1 1 calc R . .
F1 F -0.1708(17) 0.2968(11) 1.3517(14) 0.124(8) Uani 1 1 d . . .
F2 F -0.164(3) 0.0173(15) 1.4712(15) 0.163(11) Uani 1 1 d . . .
F3 F 0.466(3) -0.0917(13) 0.5890(15) 0.148(10) Uani 1 1 d . . .
F4 F 0.724(3) 0.0523(14) 0.688(2) 0.209(18) Uani 1 1 d . . .
F5 F 0.151(2) 0.1505(10) 0.4664(10) 0.127(9) Uani 1 1 d . . .
F6 F -0.1142(14) 0.3259(11) 0.6362(10) 0.083(5) Uani 1 1 d . . .
Si9 Si 0.5000 0.5000 1.0000 0.0185(11) Uani 1 2 d S . .
Mo1 Mo 0.65380(17) 0.30738(9) 0.94104(9) 0.0350(4) Uani 1 1 d . . .
Mo2 Mo 0.64870(17) 0.48841(11) 0.80369(9) 0.0411(4) Uani 1 1 d . . .
Mo3 Mo 0.51747(18) 0.31972(10) 1.13999(12) 0.0503(5) Uani 1 1 d . . .
Mo4 Mo 0.83346(13) 0.46798(10) 0.95461(9) 0.0314(4) Uani 1 1 d . . .
Mo5 Mo 0.68616(15) 0.48649(12) 1.14894(11) 0.0426(4) Uani 1 1 d . . .
Mo6 Mo 0.67923(15) 0.66485(10) 1.00431(10) 0.0343(4) Uani 1 1 d . . .
Cd1 Cd 0.5000 0.5000 0.5000 0.0335(4) Uani 1 2 d S . .
Cd2 Cd 0.0000 0.0000 1.0000 0.066(8) Uani 0.50 2 d SP . .
Cd2' Cd -0.0323(14) -0.0014(11) 1.0242(13) 0.031(3) Uani 0.25 1 d P . .

loop_
_atom_site_aniso_label
_atom_site_aniso_U_11
_atom_site_aniso_U_22
_atom_site_aniso_U_33
_atom_site_aniso_U_23
_atom_site_aniso_U_13
_atom_site_aniso_U_12
C1 0.048(13) 0.048(13) 0.064(16) -0.004(12) -0.007(11) -0.001(10)
C2 0.043(15) 0.15(3) 0.068(19) -0.006(19) -0.010(13) -0.044(18)
C3 0.052(14) 0.065(15) 0.071(17) 0.003(13) -0.023(12) -0.019(12)
C4 0.035(11) 0.091(19) 0.048(13) 0.036(13) -0.002(10) -0.001(12)
C5 0.069(17) 0.052(14) 0.09(2) 0.041(14) -0.035(15) -0.022(12)
C6 0.06(2) 0.06(2) 0.27(6) -0.01(3) -0.05(3) -0.025(17)
C7 0.11(2) 0.037(12) 0.053(14) 0.014(11) -0.028(15) -0.026(13)
C8 0.059(14) 0.034(10) 0.047(12) -0.002(9) 0.009(10) -0.007(9)
C9 0.067(16) 0.037(12) 0.077(18) 0.000(11) 0.010(13) 0.011(11)
C10 0.14(3) 0.037(14) 0.11(3) 0.016(16) -0.03(2) -0.010(17)
C11 0.13(3) 0.049(16) 0.072(19) 0.018(14) 0.027(19) -0.030(17)
C12 0.08(2) 0.11(3) 0.07(2) -0.038(19) 0.053(17) -0.037(19)
C13 0.058(16) 0.045(14) 0.13(3) -0.030(16) 0.012(16) 0.004(12)
C16 0.43(9) 0.07(2) 0.12(3) 0.05(2) -0.20(5) -0.09(4)
C17 0.29(5) 0.017(11) 0.055(16) 0.006(11) -0.10(3) -0.024(19)
C18 0.18(4) 0.034(13) 0.11(3) 0.017(14) -0.11(3) -0.021(17)
C19 0.15(3) 0.046(13) 0.029(11) -0.014(10) -0.025(14) 0.027(15)
C20 0.049(12) 0.030(9) 0.052(12) -0.008(9) -0.003(10) -0.008(8)
C21 0.11(3) 0.053(17) 0.29(6) -0.09(3) -0.10(3) 0.016(18)
C22 0.12(3) 0.062(19) 0.21(5) -0.08(3) -0.05(3) 0.028(19)
C23 0.20(5) 0.049(17) 0.21(5) -0.01(2) -0.16(4) -0.02(2)
C24 0.09(2) 0.08(2) 0.11(3) -0.03(2) -0.03(2) -0.003(19)
C25 0.12(3) 0.058(16) 0.065(17) -0.020(13) -0.038(17) -0.007(16)
C26 0.14(3) 0.021(10) 0.074(18) -0.004(10) -0.059(19) 0.003(13)
C27 0.033(11) 0.085(17) 0.052(13) -0.032(12) 0.005(10) -0.001(11)
C28 0.060(17) 0.12(3) 0.10(2) 0.09(2) -0.028(16) -0.009(17)
C29 0.038(10) 0.033(10) 0.048(12) 0.008(8) 0.008(9) -0.011(8)
C30 0.029(9) 0.035(10) 0.053(12) -0.011(9) 0.006(8) -0.002(8)
C31 0.043(11) 0.031(10) 0.061(14) -0.011(9) 0.009(10) 0.008(8)
C32 0.092(19) 0.035(11) 0.059(15) -0.012(10) -0.022(14) -0.001(12)
C33 0.11(2) 0.037(12) 0.043(13) -0.018(10) -0.002(13) -0.001(12)
C34 0.039(10) 0.030(9) 0.033(9) -0.004(7) 0.016(8) -0.007(7)
C35 0.057(15) 0.046(13) 0.075(17) -0.013(12) 0.029(13) 0.006(11)
C36 0.11(3) 0.046(14) 0.08(2) -0.015(13) 0.024(18) 0.004(15)
C37 0.13(3) 0.037(12) 0.045(14) -0.012(10) -0.020(16) 0.024(15)
C38 0.13(3) 0.058(17) 0.09(2) 0.009(15) -0.04(2) -0.049(19)
C39 0.061(15) 0.055(13) 0.037(11) 0.000(10) 0.019(10) -0.016(11)
N1 0.068(14) 0.074(14) 0.054(12) -0.001(11) 0.016(10) -0.040(12)
N2 0.40(8) 0.11(3) 0.09(2) 0.03(2) -0.09(4) -0.16(4)
N3 0.15(3) 0.13(3) 0.064(18) 0.000(17) 0.028(19) -0.04(2)
N4 0.071(15) 0.045(12) 0.098(18) 0.018(12) -0.033(13) -0.016(11)
N5 0.022(11) 0.10(2) 0.26(4) -0.05(2) -0.002(17) 0.009(12)
N6 0.11(2) 0.040(12) 0.14(2) 0.021(13) -0.07(2) -0.031(13)
N7 0.046(10) 0.065(12) 0.052(11) -0.032(9) 0.020(8) -0.026(9)
N8 0.15(3) 0.068(16) 0.11(2) -0.015(15) -0.08(2) 0.025(17)
N9 0.28(5) 0.045(15) 0.68(11) -0.07(3) -0.42(7) 0.04(2)
C14 0.40(9) 0.06(2) 0.13(4) -0.01(2) 0.05(5) 0.09(4)
N10 0.17(3) 0.021(9) 0.092(17) 0.003(10) -0.095(18) -0.006(12)
N11 0.18(3) 0.045(13) 0.089(19) -0.036(13) -0.04(2) 0.032(16)
N12 0.058(11) 0.026(8) 0.038(9) 0.004(7) 0.000(8) 0.004(7)
N13 0.051(11) 0.039(9) 0.049(10) -0.013(8) 0.001(8) 0.003(8)
N14 0.089(15) 0.048(11) 0.039(10) 0.000(8) 0.002(10) -0.024(10)
N15 0.087(16) 0.037(10) 0.099(18) 0.003(11) -0.050(14) -0.007(10)
N16 0.030(8) 0.030(8) 0.063(11) 0.002(7) 0.005(8) -0.008(6)
N17 0.025(10) 0.19(3) 0.13(2) 0.12(2) -0.027(12) -0.025(14)
N18 0.022(8) 0.052(10) 0.060(11) -0.007(8) 0.003(7) -0.015(7)
O2 0.041(13) 0.014(9) 0.017(10) -0.001(8) -0.019(9) -0.013(9)
O3 0.012(10) 0.030(11) 0.030(12) -0.015(9) 0.000(8) 0.000(8)
O5 0.050(11) 0.068(12) 0.31(4) -0.128(19) 0.058(16) -0.020(9)
O6 0.040(9) 0.21(2) 0.018(7) -0.006(10) 0.009(6) -0.003(12)
O7 0.17(2) 0.104(14) 0.033(9) 0.031(9) -0.050(11) -0.102(15)
O8 0.112(14) 0.039(8) 0.023(7) -0.014(6) -0.001(8) 0.014(8)
O9 0.127(16) 0.041(8) 0.032(8) -0.014(7) -0.004(9) 0.024(9)
O10 0.140(17) 0.058(10) 0.052(10) 0.031(8) -0.056(11) -0.067(11)
O1W 0.053(10) 0.115(15) 0.043(9) -0.033(9) -0.012(7) -0.009(10)
O11 0.129(16) 0.046(9) 0.026(7) -0.005(6) 0.019(9) 0.031(9)
O12 0.149(18) 0.063(10) 0.040(9) 0.021(8) -0.042(10) -0.075(12)
O13 0.029(8) 0.165(19) 0.029(8) 0.008(10) 0.012(6) 0.023(10)
O14 0.044(8) 0.042(8) 0.091(12) -0.039(8) -0.014(8) 0.013(7)
O15 0.051(10) 0.155(19) 0.018(7) -0.004(9) 0.002(6) 0.038(11)
O16 0.052(9) 0.063(9) 0.023(6) 0.018(6) 0.009(6) -0.018(7)
O17 0.065(10) 0.064(10) 0.032(7) -0.022(7) -0.016(7) 0.015(8)
O18 0.058(10) 0.057(9) 0.073(11) -0.043(8) 0.030(8) -0.030(8)
O19 0.031(9) 0.055(10) 0.27(3) -0.094(15) 0.040(13) -0.013(8)
O20 0.041(10) 0.053(11) 0.28(3) -0.096(16) 0.051(14) -0.019(8)
O21 0.044(7) 0.050(8) 0.017(6) -0.008(5) 0.009(5) -0.010(6)
O22 0.021(7) 0.060(10) 0.084(12) -0.005(8) 0.019(7) 0.006(6)
O23 0.051(10) 0.088(13) 0.057(10) -0.004(9) 0.020(8) -0.009(9)
O24 0.049(9) 0.048(9) 0.076(11) -0.013(8) -0.019(8) 0.009(7)
O25 0.41(6) 0.035(12) 0.099(19) -0.019(12) -0.09(3) -0.04(2)
F1 0.078(12) 0.080(12) 0.19(2) -0.048(13) 0.050(13) 0.005(10)
F2 0.20(3) 0.13(2) 0.13(2) 0.039(16) 0.033(18) -0.075(19)
F3 0.20(3) 0.088(14) 0.18(2) -0.092(15) -0.07(2) 0.019(15)
F4 0.14(2) 0.086(15) 0.45(5) -0.08(2) -0.17(3) 0.029(15)
F5 0.24(3) 0.059(10) 0.062(10) -0.040(8) 0.043(13) -0.024(13)
F6 0.054(9) 0.101(12) 0.098(12) -0.012(10) -0.029(9) 0.000(8)
Si9 0.024(3) 0.015(3) 0.014(3) -0.002(2) 0.002(2) -0.002(2)
Mo1 0.0536(10) 0.0173(7) 0.0283(8) -0.0074(6) 0.0084(7) -0.0006(6)
Mo2 0.0455(10) 0.0459(10) 0.0278(8) -0.0196(7) 0.0233(7) -0.0155(8)
Mo3 0.0492(11) 0.0232(8) 0.0620(12) 0.0086(8) 0.0181(9) -0.0006(7)
Mo4 0.0189(7) 0.0471(9) 0.0263(7) -0.0133(6) 0.0053(6) -0.0010(6)
Mo5 0.0277(8) 0.0538(11) 0.0518(11) -0.0238(9) -0.0134(7) 0.0024(7)
Mo6 0.0286(8) 0.0316(8) 0.0417(9) -0.0031(7) 0.0009(7) -0.0108(6)
Cd1 0.0313(9) 0.0360(10) 0.0286(9) 0.0015(7) 0.0054(7) -0.0078(7)
Cd2 0.148(19) 0.026(4) 0.038(15) 0.023(5) -0.045(13) -0.049(8)
Cd2' 0.034(4) 0.037(6) 0.013(7) 0.011(4) 0.011(3) -0.007(4)

loop_
_atom_type_symbol
_atom_type_description
_atom_type_scat_dispersion_real
_atom_type_scat_dispersion_imag
_atom_type_scat_source
C C 0.0033 0.0016 'International Tables Vol C Tables 4.2.6.8 and 6.1.1.4'
H H 0.0000 0.0000 'International Tables Vol C Tables 4.2.6.8 and 6.1.1.4'
N N 0.0061 0.0033 'International Tables Vol C Tables 4.2.6.8 and 6.1.1.4'
O O 0.0106 0.0060 'International Tables Vol C Tables 4.2.6.8 and 6.1.1.4'
F F 0.0171 0.0103 'International Tables Vol C Tables 4.2.6.8 and 6.1.1.4'
Si Si 0.0817 0.0704 'International Tables Vol C Tables 4.2.6.8 and 6.1.1.4'
Mo Mo -1.6832 0.6857 'International Tables Vol C Tables 4.2.6.8 and 6.1.1.4'
Cd Cd -0.8075 1.2024 'International Tables Vol C Tables 4.2.6.8 and 6.1.1.4'

loop_
_geom_angle_atom_site_label_1
_geom_angle_atom_site_label_2
_geom_angle_atom_site_label_3
_geom_angle
_geom_angle_site_symmetry_1
_geom_angle_site_symmetry_3
_geom_angle_publ_flag
N2 C1 N3 109(3) . . ?
N2 C1 H1 125.7 . . ?
N3 C1 H1 125.7 . . ?
N3 C2 N1 106(3) . . ?
N3 C2 H2 126.8 . . ?
N1 C2 H2 126.8 . . ?
N1 C3 C4 112(2) . . ?
N1 C3 H3A 109.2 . . ?
C4 C3 H3A 109.2 . . ?
N1 C3 H3B 109.2 . . ?
C4 C3 H3B 109.2 . . ?
H3A C3 H3B 107.9 . . ?
O23 C4 C5 108(2) . . ?
O23 C4 C8 108.8(19) . . ?
C5 C4 C8 112(2) . . ?
O23 C4 C3 108(2) . . ?
C5 C4 C3 106(2) . . ?
C8 C4 C3 113(2) . . ?
N4 C5 C4 109(2) . . ?
N4 C5 H5A 109.8 . . ?
C4 C5 H5A 109.8 . . ?
N4 C5 H5B 109.8 . . ?
C4 C5 H5B 109.8 . . ?
H5A C5 H5B 108.2 . . ?
N5 C6 N6 111(3) . . ?
N5 C6 H6 124.3 . . ?
N6 C6 H6 124.3 . . ?
N4 C7 N6 111(3) . . ?
N4 C7 H7 124.6 . . ?
N6 C7 H7 124.6 . . ?
C13 C8 C9 118(2) . . ?
C13 C8 C4 122(2) . . ?
C9 C8 C4 120(2) . . ?
C8 C9 C10 118(2) . . ?
C8 C9 H9 121.2 . . ?
C10 C9 H9 121.2 . . ?
C11 C10 C9 123(3) . . ?
C11 C10 H10 118.5 . . ?
C9 C10 H10 118.5 . . ?
C10 C11 C12 120(2) . . ?
C10 C11 F2 117(3) . . ?
C12 C11 F2 123(3) . . ?
C11 C12 C13 119(2) . . ?
C11 C12 H12 120.7 . . ?
C13 C12 H12 120.7 . . ?
C8 C13 F1 122(3) . . ?
C8 C13 C12 122(2) . . ?
F1 C13 C12 116(2) . . ?
C17 C16 N7 115(3) . . ?
C17 C16 H16A 108.4 . . ?
N7 C16 H16A 108.4 . . ?
C17 C16 H16B 108.4 . . ?
N7 C16 H16B 108.4 . . ?
H16A C16 H16B 107.5 . . ?
O25 C17 C26 111(3) . . ?
O25 C17 C16 103(4) . . ?
C26 C17 C16 114(2) . . ?
O25 C17 C18 107(2) . . ?
C26 C17 C18 110(3) . . ?
C16 C17 C18 112(3) . . ?
N10 C18 C17 113(2) . . ?
N10 C18 H18A 109.1 . . ?
C17 C18 H18A 109.1 . . ?
N10 C18 H18B 109.1 . . ?
C17 C18 H18B 109.1 . . ?
H18A C18 H18B 107.8 . . ?
N11 C19 N12 117(2) . . ?
N11 C19 H19 121.7 . . ?
N12 C19 H19 121.7 . . ?
N10 C20 N12 110.6(19) . . ?
N10 C20 H20 124.7 . . ?
N12 C20 H20 124.7 . . ?
C26 C21 F4 121(3) . . ?
C26 C21 C22 123(3) . . ?
F4 C21 C22 116(4) . . ?
C21 C22 C23 120(4) . . ?
C21 C22 H22 120.1 . . ?
C23 C22 H22 120.1 . . ?
F3 C23 C22 118(5) . . ?
F3 C23 C24 123(4) . . ?
C22 C23 C24 119(3) . . ?
C25 C24 C23 121(3) . . ?
C25 C24 H24 119.6 . . ?
C23 C24 H24 119.6 . . ?
C24 C25 C26 120(3) . . ?
C24 C25 H25 120.1 . . ?
C26 C25 H25 120.1 . . ?
C21 C26 C25 117(2) . . ?
C21 C26 C17 124(3) . . ?
C25 C26 C17 117(3) . . ?
N16 C27 N18 111(2) . . ?
N16 C27 H27 124.6 . . ?
N18 C27 H27 124.6 . . ?
N18 C28 N17 116(3) . . ?
N18 C28 H28 121.9 . . ?
N17 C28 H28 121.9 . . ?
N16 C29 C30 111.0(16) . . ?
N16 C29 H29A 109.4 . . ?
C30 C29 H29A 109.4 . . ?
N16 C29 H29B 109.4 . . ?
C30 C29 H29B 109.4 . . ?
H29A C29 H29B 108.0 . . ?
O24 C30 C34 107.2(16) . . ?
O24 C30 C31 109.9(18) . . ?
C34 C30 C31 111.0(16) . . ?
O24 C30 C29 109.7(16) . . ?
C34 C30 C29 113.7(18) . . ?
C31 C30 C29 105.3(14) . . ?
N13 C31 C30 114.7(15) . . ?
N13 C31 H31A 108.6 . . ?
C30 C31 H31A 108.6 . . ?
N13 C31 H31B 108.6 . . ?
C30 C31 H31B 108.6 . . ?
H31A C31 H31B 107.6 . . ?
N13 C32 N15 109(2) . . ?
N13 C32 H32 125.6 . . ?
N15 C32 H32 125.6 . . ?
N14 C33 N15 120(2) . . ?
N14 C33 H33 120.2 . . ?
N15 C33 H33 120.2 . . ?
C39 C34 C35 115(2) . . ?
C39 C34 C30 122.3(17) . . ?
C35 C34 C30 123(2) . . ?
C34 C35 C36 120(3) . . ?
C34 C35 H35 120.1 . . ?
C36 C35 H35 120.1 . . ?
C37 C36 C35 120(3) . . ?
C37 C36 H36 119.8 . . ?
C35 C36 H36 119.8 . . ?
C38 C37 F5 121(3) . . ?
C38 C37 C36 122(3) . . ?
F5 C37 C36 117(3) . . ?
C37 C38 C39 118(3) . . ?
C37 C38 H38 120.9 . . ?
C39 C38 H38 120.9 . . ?
C38 C39 F6 117(3) . . ?
C38 C39 C34 125(2) . . ?
F6 C39 C34 118.0(19) . . ?
N2 N1 C2 108(3) . . ?
N2 N1 C3 131(3) . . ?
C2 N1 C3 120(2) . . ?
N1 N2 C1 105(4) . . ?
C2 N3 C1 111(4) . . ?
C7 N4 N5 108(2) . . ?
C7 N4 C5 130(2) . . ?
N5 N4 C5 122(3) . . ?
C6 N5 N4 106(3) . . ?
C7 N6 C6 103(3) . . ?
C7 N6 Cd2' 142(3) . . ?
C6 N6 Cd2' 115(2) . . ?
C7 N6 Cd2 131(3) . . ?
C6 N6 Cd2 125(2) . . ?
C7 N6 Cd2' 123(3) . 2_557 ?
C6 N6 Cd2' 134(2) . 2_557 ?
N8 N7 C14 108.0 . . ?
N8 N7 C16 124(2) . . ?
C14 N7 C16 128(2) . . ?
N7 N8 C15 108.0 . . ?
N9 C15 N8 108.0 . . ?
N9 C15 H15 126.0 . . ?
N8 C15 H15 126.0 . . ?
C15 N9 C14 108.0 . . ?
C15 N9 Cd2' 114.5(15) . 2_557 ?
C14 N9 Cd2' 125.4(15) . 2_557 ?
C15 N9 Cd2 117.2(13) . . ?
C14 N9 Cd2 128.6(14) . . ?
N7 C14 N9 108.0 . . ?
N7 C14 H14 126.0 . . ?
N9 C14 H14 126.0 . . ?
C20 N10 N11 109(2) . . ?
C20 N10 C18 129(2) . . ?
N11 N10 C18 121(2) . . ?
C19 N11 N10 102.1(18) . . ?
C19 N12 C20 101.8(16) . . ?
C19 N12 Cd1 123.2(14) . . ?
C20 N12 Cd1 134.4(13) . . ?
C32 N13 N14 111.1(18) . . ?
C32 N13 C31 126.6(19) . . ?
N14 N13 C31 121.8(19) . . ?
C33 N14 N13 100.7(19) . . ?
C33 N15 C32 100(2) . . ?
C33 N15 Cd2' 126.1(17) . 2_557 ?
C32 N15 Cd2' 134.1(19) . 2_557 ?
C33 N15 Cd2 128.2(16) . . ?
C32 N15 Cd2 129.4(18) . . ?
C33 N15 Cd2' 128.7(17) . . ?
C32 N15 Cd2' 124.9(18) . . ?
C27 N16 N17 109.4(18) . . ?
C27 N16 C29 131(2) . . ?
N17 N16 C29 119.2(17) . . ?
C28 N17 N16 101.2(19) . . ?
C28 N18 C27 101.9(18) . . ?
C28 N18 Cd1 133.9(19) . . ?
C27 N18 Cd1 121.9(14) . . ?
Si9 O1 O3 57.9(9) . 2_667 ?
Si9 O1 O2 59.7(10) . . ?
O3 O1 O2 100.1(14) 2_667 . ?
Si9 O1 Mo4 126.2(11) . . ?
O3 O1 Mo4 137.6(12) 2_667 . ?
O2 O1 Mo4 66.6(10) . . ?
Si9 O1 Mo6 124.2(10) . . ?
O3 O1 Mo6 66.3(9) 2_667 . ?
O2 O1 Mo6 134.7(12) . . ?
Mo4 O1 Mo6 94.0(7) . . ?
Si9 O1 Mo5 119.8(10) . . ?
O3 O1 Mo5 124.8(12) 2_667 . ?
O2 O1 Mo5 127.1(11) . . ?
Mo4 O1 Mo5 91.4(7) . . ?
Mo6 O1 Mo5 92.0(6) . . ?
Si9 O2 O1 54.3(9) . . ?
Si9 O2 Mo4 124.1(9) . . ?
O1 O2 Mo4 69.8(9) . . ?
Si9 O2 Mo1 122.1(10) . . ?
O1 O2 Mo1 139.0(12) . . ?
Mo4 O2 Mo1 98.4(8) . . ?
Si9 O2 Mo2 116.1(10) . . ?
O1 O2 Mo2 125.6(11) . . ?
Mo4 O2 Mo2 95.6(8) . . ?
Mo1 O2 Mo2 93.9(7) . . ?
Si9 O3 O1 55.1(9) . 2_667 ?
Si9 O3 Mo6 126.2(11) . 2_667 ?
O1 O3 Mo6 71.1(9) 2_667 2_667 ?
Si9 O3 Mo1 122.4(11) . . ?
O1 O3 Mo1 136.7(13) 2_667 . ?
Mo6 O3 Mo1 96.4(7) 2_667 . ?
Si9 O3 Mo3 117.3(10) . . ?
O1 O3 Mo3 128.7(12) 2_667 . ?
Mo6 O3 Mo3 94.0(7) 2_667 . ?
Mo1 O3 Mo3 92.5(7) . . ?
Si9 O4 Mo5 121.4(9) . . ?
Si9 O4 Mo3 119.5(9) . . ?
Mo5 O4 Mo3 97.9(7) . . ?
Si9 O4 Mo2 117.7(9) . 2_667 ?
Mo5 O4 Mo2 98.4(7) . 2_667 ?
Mo3 O4 Mo2 97.0(7) . 2_667 ?
Mo3 O5 Mo5 137.9(16) . . ?
Mo3 O6 Mo1 138.4(13) . . ?
Mo1 O7 Mo4 136.1(14) . . ?
Mo4 O8 Mo5 133.2(9) . . ?
Mo4 O9 Mo6 138.0(11) . . ?
Mo2 O10 Mo4 138.6(11) . . ?
Mo5 O11 Mo6 136.0(11) . . ?
Mo1 O12 Mo2 133.6(8) . . ?
Mo6 O13 Mo1 133.8(12) 2_667 . ?
Mo6 O15 Mo3 138.1(11) 2_667 . ?
Mo2 O19 Mo3 133.1(13) . 2_667 ?
Mo5 O20 Mo2 133.1(15) 2_667 . ?
C4 O23 H23 109.5 . . ?
C30 O24 H24A 109.5 . . ?
C17 O25 H25A 109.5 . . ?
O1 Si9 O1 180.0(4) . 2_667 ?
O1 Si9 O3 113.0(10) . . ?
O1 Si9 O3 67.0(10) 2_667 . ?
O1 Si9 O3 67.0(10) . 2_667 ?
O1 Si9 O3 113.0(10) 2_667 2_667 ?
O3 Si9 O3 180.000(5) . 2_667 ?
O1 Si9 O2 113.9(9) . 2_667 ?
O1 Si9 O2 66.1(9) 2_667 2_667 ?
O3 Si9 O2 110.6(9) . 2_667 ?
O3 Si9 O2 69.4(9) 2_667 2_667 ?
O1 Si9 O2 66.1(9) . . ?
O1 Si9 O2 113.9(9) 2_667 . ?
O3 Si9 O2 69.4(9) . . ?
O3 Si9 O2 110.6(10) 2_667 . ?
O2 Si9 O2 180.0(12) 2_667 . ?
O1 Si9 O4 71.8(9) . . ?
O1 Si9 O4 108.2(9) 2_667 . ?
O3 Si9 O4 74.2(10) . . ?
O3 Si9 O4 105.8(10) 2_667 . ?
O2 Si9 O4 75.5(9) 2_667 . ?
O2 Si9 O4 104.5(9) . . ?
O1 Si9 O4 108.2(9) . 2_667 ?
O1 Si9 O4 71.8(9) 2_667 2_667 ?
O3 Si9 O4 105.8(10) . 2_667 ?
O3 Si9 O4 74.2(10) 2_667 2_667 ?
O2 Si9 O4 104.5(9) 2_667 2_667 ?
O2 Si9 O4 75.5(9) . 2_667 ?
O4 Si9 O4 180.000(5) . 2_667 ?
O14 Mo1 O7 100.3(9) . . ?
O14 Mo1 O12 100.8(9) . . ?
O7 Mo1 O12 92.4(7) . . ?
O14 Mo1 O6 98.9(10) . . ?
O7 Mo1 O6 90.2(8) . . ?
O12 Mo1 O6 159.3(9) . . ?
O14 Mo1 O13 99.2(8) . . ?
O7 Mo1 O13 160.5(10) . . ?
O12 Mo1 O13 84.7(7) . . ?
O6 Mo1 O13 86.0(7) . . ?
O14 Mo1 O2 157.9(8) . . ?
O7 Mo1 O2 63.1(9) . . ?
O12 Mo1 O2 67.4(7) . . ?
O6 Mo1 O2 95.8(9) . . ?
O13 Mo1 O2 98.2(8) . . ?
O14 Mo1 O3 155.9(8) . . ?
O7 Mo1 O3 98.0(9) . . ?
O12 Mo1 O3 93.8(9) . . ?
O6 Mo1 O3 65.5(8) . . ?
O13 Mo1 O3 63.0(8) . . ?
O2 Mo1 O3 46.2(7) . . ?
O21 Mo2 O10 102.6(8) . . ?
O21 Mo2 O19 99.4(9) . . ?
O10 Mo2 O19 93.4(9) . . ?
O21 Mo2 O12 98.7(7) . . ?
O10 Mo2 O12 89.9(7) . . ?
O19 Mo2 O12 160.4(9) . . ?
O21 Mo2 O20 95.4(9) . . ?
O10 Mo2 O20 161.7(10) . . ?
O19 Mo2 O20 86.6(7) . . ?
O12 Mo2 O20 84.3(8) . . ?
O21 Mo2 O4 152.7(7) . 2_667 ?
O10 Mo2 O4 100.8(8) . 2_667 ?
O19 Mo2 O4 65.1(8) . 2_667 ?
O12 Mo2 O4 95.3(8) . 2_667 ?
O20 Mo2 O4 62.7(8) . 2_667 ?
O21 Mo2 O2 156.0(7) . . ?
O10 Mo2 O2 62.6(7) . . ?
O19 Mo2 O2 100.3(10) . . ?
O12 Mo2 O2 64.3(6) . . ?
O20 Mo2 O2 99.4(10) . . ?
O4 Mo2 O2 50.8(7) 2_667 . ?
O16 Mo3 O5 103.7(12) . . ?
O16 Mo3 O6 100.5(9) . . ?
O5 Mo3 O6 93.9(9) . . ?
O16 Mo3 O19 97.8(9) . 2_667 ?
O5 Mo3 O19 89.9(7) . 2_667 ?
O6 Mo3 O19 159.9(11) . 2_667 ?
O16 Mo3 O15 99.2(8) . . ?
O5 Mo3 O15 157.0(12) . . ?
O6 Mo3 O15 84.8(7) . . ?
O19 Mo3 O15 84.0(8) 2_667 . ?
O16 Mo3 O4 156.4(7) . . ?
O5 Mo3 O4 62.7(10) . . ?
O6 Mo3 O4 99.6(9) . . ?
O19 Mo3 O4 64.8(8) 2_667 . ?
O15 Mo3 O4 94.8(8) . . ?
O16 Mo3 O3 154.1(7) . . ?
O5 Mo3 O3 97.8(12) . . ?
O6 Mo3 O3 63.3(8) . . ?
O19 Mo3 O3 96.6(10) 2_667 . ?
O15 Mo3 O3 61.1(7) . . ?
O4 Mo3 O3 49.0(7) . . ?
O22 Mo4 O9 104.1(9) . . ?
O22 Mo4 O8 102.9(9) . . ?
O9 Mo4 O8 95.3(6) . . ?
O22 Mo4 O7 96.7(9) . . ?
O9 Mo4 O7 158.1(10) . . ?
O8 Mo4 O7 86.5(7) . . ?
O22 Mo4 O10 97.8(9) . . ?
O9 Mo4 O10 86.5(7) . . ?
O8 Mo4 O10 158.0(8) . . ?
O7 Mo4 O10 83.9(6) . . ?
O22 Mo4 O2 151.6(8) . . ?
O9 Mo4 O2 96.0(8) . . ?
O8 Mo4 O2 94.8(8) . . ?
O7 Mo4 O2 62.1(9) . . ?
O10 Mo4 O2 63.2(7) . . ?
O22 Mo4 O1 164.7(8) . . ?
O9 Mo4 O1 64.8(8) . . ?
O8 Mo4 O1 69.2(7) . . ?
O7 Mo4 O1 95.8(9) . . ?
O10 Mo4 O1 92.1(8) . . ?
O2 Mo4 O1 43.6(7) . . ?
O17 Mo5 O20 101.1(11) . 2_667 ?
O17 Mo5 O11 100.5(9) . . ?
O20 Mo5 O11 95.9(8) 2_667 . ?
O17 Mo5 O5 99.2(11) . . ?
O20 Mo5 O5 87.9(7) 2_667 . ?
O11 Mo5 O5 158.8(12) . . ?
O17 Mo5 O8 97.4(7) . . ?
O20 Mo5 O8 159.9(10) 2_667 . ?
O11 Mo5 O8 88.4(6) . . ?
O5 Mo5 O8 81.3(8) . . ?
O17 Mo5 O4 155.5(8) . . ?
O20 Mo5 O4 65.8(10) 2_667 . ?
O11 Mo5 O4 101.4(8) . . ?
O5 Mo5 O4 61.2(10) . . ?
O8 Mo5 O4 94.1(7) . . ?
O17 Mo5 O1 156.4(7) . . ?
O20 Mo5 O1 99.6(11) 2_667 . ?
O11 Mo5 O1 65.9(7) . . ?
O5 Mo5 O1 92.9(11) . . ?
O8 Mo5 O1 64.3(6) . . ?
O4 Mo5 O1 46.9(6) . . ?
O18 Mo6 O15 104.8(10) . 2_667 ?
O18 Mo6 O13 102.2(9) . 2_667 ?
O15 Mo6 O13 93.5(7) 2_667 2_667 ?
O18 Mo6 O9 99.6(8) . . ?
O15 Mo6 O9 87.4(7) 2_667 . ?
O13 Mo6 O9 157.2(9) 2_667 . ?
O18 Mo6 O11 96.3(9) . . ?
O15 Mo6 O11 158.3(10) 2_667 . ?
O13 Mo6 O11 87.0(7) 2_667 . ?
O9 Mo6 O11 84.0(6) . . ?
O18 Mo6 O3 162.7(8) . 2_667 ?
O15 Mo6 O3 65.8(9) 2_667 2_667 ?
O13 Mo6 O3 65.4(9) 2_667 2_667 ?
O9 Mo6 O3 94.5(8) . 2_667 ?
O11 Mo6 O3 95.0(9) . 2_667 ?
O18 Mo6 O1 154.7(8) . . ?
O15 Mo6 O1 92.4(9) 2_667 . ?
O13 Mo6 O1 95.1(9) 2_667 . ?
O9 Mo6 O1 62.1(7) . . ?
O11 Mo6 O1 66.0(7) . . ?
O3 Mo6 O1 42.6(7) 2_667 . ?
N18 Cd1 N18 180.0(9) . 2_666 ?
N18 Cd1 O1W 87.9(6) . 2_666 ?
N18 Cd1 O1W 92.1(6) 2_666 2_666 ?
N18 Cd1 O1W 92.1(6) . . ?
N18 Cd1 O1W 87.9(6) 2_666 . ?
O1W Cd1 O1W 180.000(2) 2_666 . ?
N18 Cd1 N12 88.9(6) . . ?
N18 Cd1 N12 91.1(6) 2_666 . ?
O1W Cd1 N12 91.4(6) 2_666 . ?
O1W Cd1 N12 88.6(6) . . ?
N18 Cd1 N12 91.1(6) . 2_666 ?
N18 Cd1 N12 88.9(6) 2_666 2_666 ?
O1W Cd1 N12 88.6(6) 2_666 2_666 ?
O1W Cd1 N12 91.4(6) . 2_666 ?
N12 Cd1 N12 180.0(7) . 2_666 ?
Cd2' Cd2 N15 129.8(19) 2_557 2_557 ?
Cd2' Cd2 N15 50.2(19) 2_557 . ?
N15 Cd2 N15 180.000(3) 2_557 . ?
Cd2' Cd2 N6 54(2) 2_557 2_557 ?
N15 Cd2 N6 91.7(8) 2_557 2_557 ?
N15 Cd2 N6 88.3(8) . 2_557 ?
Cd2' Cd2 N6 126(2) 2_557 . ?
N15 Cd2 N6 88.3(8) 2_557 . ?
N15 Cd2 N6 91.7(8) . . ?
N6 Cd2 N6 180.000(5) 2_557 . ?
Cd2' Cd2 N9 131(3) 2_557 2_557 ?
N15 Cd2 N9 83(2) 2_557 2_557 ?
N15 Cd2 N9 97(2) . 2_557 ?
N6 Cd2 N9 96(2) 2_557 2_557 ?
N6 Cd2 N9 84(2) . 2_557 ?
Cd2' Cd2 N9 49(2) 2_557 . ?
N15 Cd2 N9 97.4(9) 2_557 . ?
N15 Cd2 N9 82.6(9) . . ?
N6 Cd2 N9 84.1(9) 2_557 . ?
N6 Cd2 N9 95.9(9) . . ?
N9 Cd2 N9 180(3) 2_557 . ?
Cd2' Cd2' N15 119(2) 2_557 2_557 ?
Cd2' Cd2' N6 114(3) 2_557 . ?
N15 Cd2' N6 103.7(13) 2_557 . ?
Cd2' Cd2' N9 121(4) 2_557 2_557 ?
N15 Cd2' N9 97(3) 2_557 2_557 ?
N6 Cd2' N9 98(3) . 2_557 ?
Cd2' Cd2' N15 41.9(17) 2_557 . ?
N15 Cd2' N15 160.9(8) 2_557 . ?
N6 Cd2' N15 88.5(11) . . ?
N9 Cd2' N15 96(3) 2_557 . ?
Cd2' Cd2' N6 46(2) 2_557 2_557 ?
N15 Cd2' N6 89.7(10) 2_557 2_557 ?
N6 Cd2' N6 160.1(10) . 2_557 ?
N9 Cd2' N6 95(3) 2_557 2_557 ?
N15 Cd2' N6 75.1(9) . 2_557 ?

loop_
_geom_bond_atom_site_label_1
_geom_bond_atom_site_label_2
_geom_bond_distance
_geom_bond_site_symmetry_2
_geom_bond_publ_flag
C1 N2 1.36(6) . ?
C1 N3 1.37(4) . ?
C1 H1 0.9300 . ?
C2 N3 1.25(4) . ?
C2 N1 1.43(4) . ?
C2 H2 0.9300 . ?
C3 N1 1.48(3) . ?
C3 C4 1.58(4) . ?
C3 H3A 0.9700 . ?
C3 H3B 0.9700 . ?
C4 O23 1.41(3) . ?
C4 C5 1.51(3) . ?
C4 C8 1.52(3) . ?
C5 N4 1.46(3) . ?
C5 H5A 0.9700 . ?
C5 H5B 0.9700 . ?
C6 N5 1.26(5) . ?
C6 N6 1.37(5) . ?
C6 H6 0.9300 . ?
C7 N4 1.30(3) . ?
C7 N6 1.31(3) . ?
C7 H7 0.9300 . ?
C8 C13 1.34(3) . ?
C8 C9 1.39(3) . ?
C9 C10 1.41(4) . ?
C9 H9 0.9300 . ?
C10 C11 1.30(4) . ?
C10 H10 0.9300 . ?
C11 C12 1.33(4) . ?
C11 F2 1.34(3) . ?
C12 C13 1.42(4) . ?
C12 H12 0.9300 . ?
C13 F1 1.38(3) . ?
C16 C17 1.55(3) . ?
C16 N7 1.74(5) . ?
C16 H16A 0.9700 . ?
C16 H16B 0.9700 . ?
C17 O25 1.29(6) . ?
C17 C26 1.52(3) . ?
C17 C18 1.62(5) . ?
C18 N10 1.44(3) . ?
C18 H18A 0.9700 . ?
C18 H18B 0.9700 . ?
C19 N11 1.32(3) . ?
C19 N12 1.32(3) . ?
C19 H19 0.9300 . ?
C20 N10 1.33(3) . ?
C20 N12 1.35(3) . ?
C20 H20 0.9300 . ?
C21 C26 1.33(5) . ?
C21 F4 1.36(4) . ?
C21 C22 1.36(4) . ?
C22 C23 1.37(5) . ?
C22 H22 0.9300 . ?
C23 F3 1.33(4) . ?
C23 C24 1.37(6) . ?
C24 C25 1.37(4) . ?
C24 H24 0.9300 . ?
C25 C26 1.42(4) . ?
C25 H25 0.9300 . ?
C27 N16 1.32(3) . ?
C27 N18 1.35(3) . ?
C27 H27 0.9300 . ?
C28 N18 1.30(3) . ?
C28 N17 1.34(3) . ?
C28 H28 0.9300 . ?
C29 N16 1.46(2) . ?
C29 C30 1.54(3) . ?
C29 H29A 0.9700 . ?
C29 H29B 0.9700 . ?
C30 O24 1.39(2) . ?
C30 C34 1.49(3) . ?
C30 C31 1.54(3) . ?
C31 N13 1.48(2) . ?
C31 H31A 0.9700 . ?
C31 H31B 0.9700 . ?
C32 N13 1.34(3) . ?
C32 N15 1.37(3) . ?
C32 H32 0.9300 . ?
C33 N14 1.28(3) . ?
C33 N15 1.35(3) . ?
C33 H33 0.9300 . ?
C34 C39 1.41(3) . ?
C34 C35 1.41(3) . ?
C35 C36 1.42(4) . ?
C35 H35 0.9300 . ?
C36 C37 1.37(4) . ?
C36 H36 0.9300 . ?
C37 C38 1.34(4) . ?
C37 F5 1.36(3) . ?
C38 C39 1.37(4) . ?
C38 H38 0.9300 . ?
C39 F6 1.38(3) . ?
N1 N2 1.35(4) . ?
N4 N5 1.35(3) . ?
N6 Cd2' 2.09(3) . ?
N6 Cd2 2.34(3) . ?
N6 Cd2' 2.66(4) 2_557 ?
N7 N8 1.41418 . ?
N7 C14 1.414098 . ?
N8 C15 1.41229 . ?
C15 N9 1.41434 . ?
C15 H15 0.9300 . ?
N9 C14 1.41466 . ?
N9 Cd2' 2.29(3) 2_557 ?
N9 Cd2 2.59(2) . ?
C14 H14 0.9300 . ?
N10 N11 1.37(3) . ?
N12 Cd1 2.402(15) . ?
N13 N14 1.35(2) . ?
N15 Cd2' 2.03(3) 2_557 ?
N15 Cd2 2.31(2) . ?
N15 Cd2' 2.65(3) . ?
N16 N17 1.35(3) . ?
N18 Cd1 2.293(15) . ?
O1 Si9 1.557(19) . ?
O1 O3 1.75(3) 2_667 ?
O1 O2 1.75(3) . ?
O1 Mo4 2.386(19) . ?
O1 Mo6 2.441(19) . ?
O1 Mo5 2.51(2) . ?
O2 Si9 1.66(2) . ?
O2 Mo4 2.33(2) . ?
O2 Mo1 2.349(19) . ?
O2 Mo2 2.471(19) . ?
O3 Si9 1.61(2) . ?
O3 O1 1.75(3) 2_667 ?
O3 Mo6 2.36(2) 2_667 ?
O3 Mo1 2.39(2) . ?
O3 Mo3 2.51(2) . ?
O4 Si9 1.736(19) . ?
O4 Mo5 2.325(19) . ?
O4 Mo3 2.353(19) . ?
O4 Mo2 2.367(19) 2_667 ?
O5 Mo3 1.80(2) . ?
O5 Mo5 1.980(17) . ?
O6 Mo3 1.870(17) . ?
O6 Mo1 1.913(15) . ?
O7 Mo1 1.856(17) . ?
O7 Mo4 1.965(17) . ?
O8 Mo4 1.828(13) . ?
O8 Mo5 1.993(14) . ?
O9 Mo4 1.825(15) . ?
O9 Mo6 1.957(15) . ?
O10 Mo2 1.797(17) . ?
O10 Mo4 2.007(14) . ?
O1W Cd1 2.365(15) . ?
O11 Mo5 1.857(16) . ?
O11 Mo6 1.987(15) . ?
O12 Mo1 1.899(14) . ?
O12 Mo2 1.934(15) . ?
O13 Mo6 1.849(14) 2_667 ?
O13 Mo1 2.001(17) . ?
O14 Mo1 1.648(13) . ?
O15 Mo6 1.840(15) 2_667 ?
O15 Mo3 1.976(19) . ?
O16 Mo3 1.639(13) . ?
O17 Mo5 1.643(14) . ?
O18 Mo6 1.682(14) . ?
O19 Mo2 1.902(17) . ?
O19 Mo3 1.951(16) 2_667 ?
O20 Mo5 1.848(17) 2_667 ?
O20 Mo2 2.02(2) . ?
O21 Mo2 1.690(11) . ?
O22 Mo4 1.653(13) . ?
O23 H23 0.8200 . ?
O24 H24A 0.8200 . ?
O25 H25A 0.8200 . ?
Si9 O1 1.557(19) 2_667 ?
Si9 O3 1.61(2) 2_667 ?
Si9 O2 1.66(2) 2_667 ?
Si9 O4 1.736(19) 2_667 ?
Mo2 O4 2.367(19) 2_667 ?
Mo3 O19 1.951(16) 2_667 ?
Mo5 O20 1.848(17) 2_667 ?
Mo6 O15 1.840(15) 2_667 ?
Mo6 O13 1.849(14) 2_667 ?
Mo6 O3 2.36(2) 2_667 ?
Cd1 N18 2.293(15) 2_666 ?
Cd1 O1W 2.365(15) 2_666 ?
Cd1 N12 2.402(15) 2_666 ?
Cd2 Cd2' 0.50(2) 2_557 ?
Cd2 N15 2.31(2) 2_557 ?
Cd2 N6 2.34(3) 2_557 ?
Cd2 N9 2.59(8) 2_557 ?
Cd2' Cd2' 0.99(4) 2_557 ?
Cd2' N15 2.03(3) 2_557 ?
Cd2' N9 2.29(8) 2_557 ?
Cd2' N6 2.66(4) 2_557 ?

loop_
_geom_hbond_atom_site_label_D
_geom_hbond_atom_site_label_H
_geom_hbond_atom_site_label_A
_geom_hbond_distance_DH
_geom_hbond_distance_HA
_geom_hbond_distance_DA
_geom_hbond_angle_DHA
_geom_hbond_site_symmetry_A
O23 H23 O15 0.82 2.38 3.10(2) 147.5 .

loop_
_geom_torsion_atom_site_label_1
_geom_torsion_atom_site_label_2
_geom_torsion_atom_site_label_3
_geom_torsion_atom_site_label_4
_geom_torsion
_geom_torsion_site_symmetry_1
_geom_torsion_site_symmetry_2
_geom_torsion_site_symmetry_3
_geom_torsion_site_symmetry_4
_geom_torsion_publ_flag
N1 C3 C4 O23 -65(2) . . . . ?
N1 C3 C4 C5 179(2) . . . . ?
N1 C3 C4 C8 55(3) . . . . ?
O23 C4 C5 N4 61(3) . . . . ?
C8 C4 C5 N4 -60(3) . . . . ?
C3 C4 C5 N4 177(2) . . . . ?
O23 C4 C8 C13 176(3) . . . . ?
C5 C4 C8 C13 -64(4) . . . . ?
C3 C4 C8 C13 56(3) . . . . ?
O23 C4 C8 C9 -10(3) . . . . ?
C5 C4 C8 C9 110(3) . . . . ?
C3 C4 C8 C9 -131(3) . . . . ?
C13 C8 C9 C10 -3(4) . . . . ?
C4 C8 C9 C10 -177(3) . . . . ?
C8 C9 C10 C11 5(5) . . . . ?
C9 C10 C11 C12 -4(6) . . . . ?
C9 C10 C11 F2 177(3) . . . . ?
C10 C11 C12 C13 2(6) . . . . ?
F2 C11 C12 C13 -180(3) . . . . ?
C9 C8 C13 F1 -178(3) . . . . ?
C4 C8 C13 F1 -5(5) . . . . ?
C9 C8 C13 C12 1(5) . . . . ?
C4 C8 C13 C12 174(3) . . . . ?
C11 C12 C13 C8 0(5) . . . . ?
C11 C12 C13 F1 179(3) . . . . ?
N7 C16 C17 O25 57(3) . . . . ?
N7 C16 C17 C26 -63(5) . . . . ?
N7 C16 C17 C18 172(3) . . . . ?
O25 C17 C18 N10 -60(3) . . . . ?
C26 C17 C18 N10 61(4) . . . . ?
C16 C17 C18 N10 -171(3) . . . . ?
C26 C21 C22 C23 -5(8) . . . . ?
F4 C21 C22 C23 180(4) . . . . ?
C21 C22 C23 F3 -177(4) . . . . ?
C21 C22 C23 C24 0(7) . . . . ?
F3 C23 C24 C25 178(3) . . . . ?
C22 C23 C24 C25 1(6) . . . . ?
C23 C24 C25 C26 2(5) . . . . ?
F4 C21 C26 C25 -177(4) . . . . ?
C22 C21 C26 C25 8(6) . . . . ?
F4 C21 C26 C17 -9(6) . . . . ?
C22 C21 C26 C17 177(4) . . . . ?
C24 C25 C26 C21 -7(5) . . . . ?
C24 C25 C26 C17 -176(3) . . . . ?
O25 C17 C26 C21 171(4) . . . . ?
C16 C17 C26 C21 -74(5) . . . . ?
C18 C17 C26 C21 53(4) . . . . ?
O25 C17 C26 C25 -21(3) . . . . ?
C16 C17 C26 C25 95(4) . . . . ?
C18 C17 C26 C25 -139(3) . . . . ?
N16 C29 C30 O24 68(2) . . . . ?
N16 C29 C30 C34 -52(2) . . . . ?
N16 C29 C30 C31 -173.5(18) . . . . ?
O24 C30 C31 N13 -66(2) . . . . ?
C34 C30 C31 N13 53(3) . . . . ?
C29 C30 C31 N13 176.4(18) . . . . ?
O24 C30 C34 C39 179.7(17) . . . . ?
C31 C30 C34 C39 60(2) . . . . ?
C29 C30 C34 C39 -59(2) . . . . ?
O24 C30 C34 C35 -5(3) . . . . ?
C31 C30 C34 C35 -125(2) . . . . ?
C29 C30 C34 C35 117(2) . . . . ?
C39 C34 C35 C36 -5(3) . . . . ?
C30 C34 C35 C36 179(2) . . . . ?
C34 C35 C36 C37 2(4) . . . . ?
C35 C36 C37 C38 -1(4) . . . . ?
C35 C36 C37 F5 177(2) . . . . ?
F5 C37 C38 C39 -175(2) . . . . ?
C36 C37 C38 C39 4(4) . . . . ?
C37 C38 C39 F6 179(2) . . . . ?
C37 C38 C39 C34 -7(4) . . . . ?
C35 C34 C39 C38 8(3) . . . . ?
C30 C34 C39 C38 -176(2) . . . . ?
C35 C34 C39 F6 -178.7(18) . . . . ?
C30 C34 C39 F6 -3(3) . . . . ?
N3 C2 N1 N2 -1(3) . . . . ?
N3 C2 N1 C3 169(2) . . . . ?
C4 C3 N1 N2 -150(3) . . . . ?
C4 C3 N1 C2 43(3) . . . . ?
C2 N1 N2 C1 5(3) . . . . ?
C3 N1 N2 C1 -163(2) . . . . ?
N3 C1 N2 N1 -7(3) . . . . ?
N1 C2 N3 C1 -3(3) . . . . ?
N2 C1 N3 C2 7(4) . . . . ?
N6 C7 N4 N5 1(3) . . . . ?
N6 C7 N4 C5 176(2) . . . . ?
C4 C5 N4 C7 -78(3) . . . . ?
C4 C5 N4 N5 97(3) . . . . ?
N6 C6 N5 N4 -1(5) . . . . ?
C7 N4 N5 C6 0(4) . . . . ?
C5 N4 N5 C6 -176(3) . . . . ?
N4 C7 N6 C6 -1(3) . . . . ?
N4 C7 N6 Cd2' -174(2) . . . . ?
N4 C7 N6 Cd2 -179.9(17) . . . . ?
N4 C7 N6 Cd2' 176.8(16) . . . 2_557 ?
N5 C6 N6 C7 1(4) . . . . ?
N5 C6 N6 Cd2' 176(3) . . . . ?
N5 C6 N6 Cd2 180(3) . . . . ?
N5 C6 N6 Cd2' -177(2) . . . 2_557 ?
C17 C16 N7 N8 104(4) . . . . ?
C17 C16 N7 C14 -69(4) . . . . ?
C14 N7 N8 C15 0.0 . . . . ?
C16 N7 N8 C15 -174(2) . . . . ?
N7 N8 C15 N9 0.0 . . . . ?
N8 C15 N9 C14 0.0 . . . . ?
N8 C15 N9 Cd2' 145(2) . . . 2_557 ?
N8 C15 N9 Cd2 154.8(18) . . . . ?
N8 N7 C14 N9 0.0 . . . . ?
C16 N7 C14 N9 174(2) . . . . ?
C15 N9 C14 N7 0.0 . . . . ?
Cd2' N9 C14 N7 -140(2) 2_557 . . . ?
Cd2 N9 C14 N7 -151(2) . . . . ?
N12 C20 N10 N11 4(3) . . . . ?
N12 C20 N10 C18 173(3) . . . . ?
C17 C18 N10 C20 111(3) . . . . ?
C17 C18 N10 N11 -80(4) . . . . ?
N12 C19 N11 N10 3(4) . . . . ?
C20 N10 N11 C19 -4(4) . . . . ?
C18 N10 N11 C19 -175(3) . . . . ?
N11 C19 N12 C20 -1(4) . . . . ?
N11 C19 N12 Cd1 171(2) . . . . ?
N10 C20 N12 C19 -2(3) . . . . ?
N10 C20 N12 Cd1 -172.2(18) . . . . ?
N15 C32 N13 N14 3(3) . . . . ?
N15 C32 N13 C31 174(2) . . . . ?
C30 C31 N13 C32 108(3) . . . . ?
C30 C31 N13 N14 -81(3) . . . . ?
N15 C33 N14 N13 2(3) . . . . ?
C32 N13 N14 C33 -3(3) . . . . ?
C31 N13 N14 C33 -175(2) . . . . ?
N14 C33 N15 C32 0(3) . . . . ?
N14 C33 N15 Cd2' 175(2) . . . 2_557 ?
N14 C33 N15 Cd2 162(2) . . . . ?
N14 C33 N15 Cd2' 151(2) . . . . ?
N13 C32 N15 C33 -2(3) . . . . ?
N13 C32 N15 Cd2' -176(2) . . . 2_557 ?
N13 C32 N15 Cd2 -163.4(16) . . . . ?
N13 C32 N15 Cd2' -154.6(16) . . . . ?
N18 C27 N16 N17 0(3) . . . . ?
N18 C27 N16 C29 176.4(19) . . . . ?
C30 C29 N16 C27 -60(3) . . . . ?
C30 C29 N16 N17 116(3) . . . . ?
N18 C28 N17 N16 -7(4) . . . . ?
C27 N16 N17 C28 4(4) . . . . ?
C29 N16 N17 C28 -173(2) . . . . ?
N17 C28 N18 C27 7(4) . . . . ?
N17 C28 N18 Cd1 169(2) . . . . ?
N16 C27 N18 C28 -4(3) . . . . ?
N16 C27 N18 Cd1 -169.2(13) . . . . ?
O3 O1 O2 Si9 -43.1(10) 2_667 . . . ?
Mo4 O1 O2 Si9 179.1(9) . . . . ?
Mo6 O1 O2 Si9 -109.7(17) . . . . ?
Mo5 O1 O2 Si9 106.2(14) . . . . ?
Si9 O1 O2 Mo4 -179.1(9) . . . . ?
O3 O1 O2 Mo4 137.8(12) 2_667 . . . ?
Mo6 O1 O2 Mo4 71.2(15) . . . . ?
Mo5 O1 O2 Mo4 -72.9(12) . . . . ?
Si9 O1 O2 Mo1 -99.7(19) . . . . ?
O3 O1 O2 Mo1 -142.8(18) 2_667 . . . ?
Mo4 O1 O2 Mo1 79.4(18) . . . . ?
Mo6 O1 O2 Mo1 150.6(13) . . . . ?
Mo5 O1 O2 Mo1 6(3) . . . . ?
Si9 O1 O2 Mo2 98.7(14) . . . . ?
O3 O1 O2 Mo2 55.5(18) 2_667 . . . ?
Mo4 O1 O2 Mo2 -82.3(13) . . . . ?
Mo6 O1 O2 Mo2 -11(3) . . . . ?
Mo5 O1 O2 Mo2 -155.1(9) . . . . ?
O3 O1 Si9 O3 180.000(3) 2_667 . . . ?
O2 O1 Si9 O3 52.6(12) . . . . ?
Mo4 O1 Si9 O3 51.6(15) . . . . ?
Mo6 O1 Si9 O3 178.6(11) . . . . ?
Mo5 O1 Si9 O3 -65.4(14) . . . . ?
O2 O1 Si9 O3 -127.4(12) . . . 2_667 ?
Mo4 O1 Si9 O3 -128.4(15) . . . 2_667 ?
Mo6 O1 Si9 O3 -1.4(11) . . . 2_667 ?
Mo5 O1 Si9 O3 114.6(14) . . . 2_667 ?
O3 O1 Si9 O2 -52.6(12) 2_667 . . 2_667 ?
O2 O1 Si9 O2 180.000(4) . . . 2_667 ?
Mo4 O1 Si9 O2 179.0(11) . . . 2_667 ?
Mo6 O1 Si9 O2 -54.0(14) . . . 2_667 ?
Mo5 O1 Si9 O2 62.0(13) . . . 2_667 ?
O3 O1 Si9 O2 127.4(12) 2_667 . . . ?
Mo4 O1 Si9 O2 -1.0(11) . . . . ?
Mo6 O1 Si9 O2 126.0(14) . . . . ?
Mo5 O1 Si9 O2 -118.0(13) . . . . ?
O3 O1 Si9 O4 -116.8(11) 2_667 . . . ?
O2 O1 Si9 O4 115.8(11) . . . . ?
Mo4 O1 Si9 O4 114.8(14) . . . . ?
Mo6 O1 Si9 O4 -118.2(13) . . . . ?
Mo5 O1 Si9 O4 -2.2(9) . . . . ?
O3 O1 Si9 O4 63.2(11) 2_667 . . 2_667 ?
O2 O1 Si9 O4 -64.2(11) . . . 2_667 ?
Mo4 O1 Si9 O4 -65.2(14) . . . 2_667 ?
Mo6 O1 Si9 O4 61.8(13) . . . 2_667 ?
Mo5 O1 Si9 O4 177.8(9) . . . 2_667 ?
O1 O3 Si9 O1 180.000(3) 2_667 . . . ?
Mo6 O3 Si9 O1 178.5(11) 2_667 . . . ?
Mo1 O3 Si9 O1 -52.6(15) . . . . ?
Mo3 O3 Si9 O1 60.1(13) . . . . ?
Mo6 O3 Si9 O1 -1.5(11) 2_667 . . 2_667 ?
Mo1 O3 Si9 O1 127.4(15) . . . 2_667 ?
Mo3 O3 Si9 O1 -119.9(13) . . . 2_667 ?
O1 O3 Si9 O2 50.9(12) 2_667 . . 2_667 ?
Mo6 O3 Si9 O2 49.4(16) 2_667 . . 2_667 ?
Mo1 O3 Si9 O2 178.3(11) . . . 2_667 ?
Mo3 O3 Si9 O2 -69.0(12) . . . 2_667 ?
O1 O3 Si9 O2 -129.1(12) 2_667 . . . ?
Mo6 O3 Si9 O2 -130.6(16) 2_667 . . . ?
Mo1 O3 Si9 O2 -1.7(11) . . . . ?
Mo3 O3 Si9 O2 111.0(12) . . . . ?
O1 O3 Si9 O4 118.3(11) 2_667 . . . ?
Mo6 O3 Si9 O4 116.8(14) 2_667 . . . ?
Mo1 O3 Si9 O4 -114.3(13) . . . . ?
Mo3 O3 Si9 O4 -1.6(9) . . . . ?
O1 O3 Si9 O4 -61.7(11) 2_667 . . 2_667 ?
Mo6 O3 Si9 O4 -63.2(14) 2_667 . . 2_667 ?
Mo1 O3 Si9 O4 65.7(13) . . . 2_667 ?
Mo3 O3 Si9 O4 178.4(9) . . . 2_667 ?
Mo4 O2 Si9 O1 1.0(11) . . . . ?
Mo1 O2 Si9 O1 130.3(14) . . . . ?
Mo2 O2 Si9 O1 -116.5(12) . . . . ?
O1 O2 Si9 O1 180.000(4) . . . 2_667 ?
Mo4 O2 Si9 O1 -179.0(11) . . . 2_667 ?
Mo1 O2 Si9 O1 -49.7(14) . . . 2_667 ?
Mo2 O2 Si9 O1 63.5(12) . . . 2_667 ?
O1 O2 Si9 O3 -128.6(12) . . . . ?
Mo4 O2 Si9 O3 -127.6(14) . . . . ?
Mo1 O2 Si9 O3 1.7(11) . . . . ?
Mo2 O2 Si9 O3 114.9(12) . . . . ?
O1 O2 Si9 O3 51.4(12) . . . 2_667 ?
Mo4 O2 Si9 O3 52.4(14) . . . 2_667 ?
Mo1 O2 Si9 O3 -178.3(11) . . . 2_667 ?
Mo2 O2 Si9 O3 -65.1(12) . . . 2_667 ?
O1 O2 Si9 O4 -62.0(11) . . . . ?
Mo4 O2 Si9 O4 -61.0(13) . . . . ?
Mo1 O2 Si9 O4 68.2(12) . . . . ?
Mo2 O2 Si9 O4 -178.5(9) . . . . ?
O1 O2 Si9 O4 118.0(11) . . . 2_667 ?
Mo4 O2 Si9 O4 119.0(13) . . . 2_667 ?
Mo1 O2 Si9 O4 -111.8(12) . . . 2_667 ?
Mo2 O2 Si9 O4 1.5(9) . . . 2_667 ?
Mo5 O4 Si9 O1 -177.5(10) . . . 2_667 ?
Mo3 O4 Si9 O1 60.4(13) . . . 2_667 ?
Mo2 O4 Si9 O1 -56.7(12) 2_667 . . 2_667 ?
Mo5 O4 Si9 O3 123.8(13) . . . . ?
Mo3 O4 Si9 O3 1.8(10) . . . . ?
Mo2 O4 Si9 O3 -115.3(12) 2_667 . . . ?
Mo5 O4 Si9 O3 -56.2(13) . . . 2_667 ?
Mo3 O4 Si9 O3 -178.2(10) . . . 2_667 ?
Mo2 O4 Si9 O3 64.7(12) 2_667 . . 2_667 ?
Mo5 O4 Si9 O2 -119.3(12) . . . 2_667 ?
Mo3 O4 Si9 O2 118.6(12) . . . 2_667 ?
Mo2 O4 Si9 O2 1.6(9) 2_667 . . 2_667 ?
Mo5 O4 Si9 O2 60.7(12) . . . . ?
Mo3 O4 Si9 O2 -61.4(12) . . . . ?
Mo2 O4 Si9 O2 -178.4(9) 2_667 . . . ?
Mo4 O7 Mo1 O14 159.0(13) . . . . ?
Mo4 O7 Mo1 O12 57.6(14) . . . . ?
Mo4 O7 Mo1 O6 -101.9(14) . . . . ?
Mo4 O7 Mo1 O13 -23(3) . . . . ?
Mo4 O7 Mo1 O2 -5.5(11) . . . . ?
Mo4 O7 Mo1 O3 -36.6(14) . . . . ?
Mo2 O12 Mo1 O14 -150.4(15) . . . . ?
Mo2 O12 Mo1 O7 -49.5(18) . . . . ?
Mo2 O12 Mo1 O6 48(3) . . . . ?
Mo2 O12 Mo1 O13 111.2(17) . . . . ?
Mo2 O12 Mo1 O2 10.0(14) . . . . ?
Mo2 O12 Mo1 O3 48.8(16) . . . . ?
Mo3 O6 Mo1 O14 -166.7(16) . . . . ?
Mo3 O6 Mo1 O7 92.9(18) . . . . ?
Mo3 O6 Mo1 O12 -5(4) . . . . ?
Mo3 O6 Mo1 O13 -68.0(17) . . . . ?
Mo3 O6 Mo1 O2 29.9(18) . . . . ?
Mo3 O6 Mo1 O3 -5.9(15) . . . . ?
Mo6 O13 Mo1 O14 150.6(14) 2_667 . . . ?
Mo6 O13 Mo1 O7 -27(3) 2_667 . . . ?
Mo6 O13 Mo1 O12 -109.2(15) 2_667 . . . ?
Mo6 O13 Mo1 O6 52.3(15) 2_667 . . . ?
Mo6 O13 Mo1 O2 -43.0(14) 2_667 . . . ?
Mo6 O13 Mo1 O3 -12.2(12) 2_667 . . . ?
Si9 O2 Mo1 O14 179.5(16) . . . . ?
O1 O2 Mo1 O14 -110(3) . . . . ?
Mo4 O2 Mo1 O14 -41(2) . . . . ?
Mo2 O2 Mo1 O14 55(2) . . . . ?
Si9 O2 Mo1 O7 -136.3(13) . . . . ?
O1 O2 Mo1 O7 -66(2) . . . . ?
Mo4 O2 Mo1 O7 3.3(6) . . . . ?
Mo2 O2 Mo1 O7 99.5(9) . . . . ?
Si9 O2 Mo1 O12 118.5(13) . . . . ?
O1 O2 Mo1 O12 -171(2) . . . . ?
Mo4 O2 Mo1 O12 -101.9(10) . . . . ?
Mo2 O2 Mo1 O12 -5.7(8) . . . . ?
Si9 O2 Mo1 O6 -49.0(12) . . . . ?
O1 O2 Mo1 O6 22(2) . . . . ?
Mo4 O2 Mo1 O6 90.6(8) . . . . ?
Mo2 O2 Mo1 O6 -173.2(7) . . . . ?
Si9 O2 Mo1 O13 37.7(12) . . . . ?
O1 O2 Mo1 O13 108(2) . . . . ?
Mo4 O2 Mo1 O13 177.3(6) . . . . ?
Mo2 O2 Mo1 O13 -86.4(7) . . . . ?
Si9 O2 Mo1 O3 -1.5(9) . . . . ?
O1 O2 Mo1 O3 69(2) . . . . ?
Mo4 O2 Mo1 O3 138.1(11) . . . . ?
Mo2 O2 Mo1 O3 -125.6(11) . . . . ?
Si9 O3 Mo1 O14 -179.4(14) . . . . ?
O1 O3 Mo1 O14 -108(2) 2_667 . . . ?
Mo6 O3 Mo1 O14 -39(2) 2_667 . . . ?
Mo3 O3 Mo1 O14 56(2) . . . . ?
Si9 O3 Mo1 O7 41.2(14) . . . . ?
O1 O3 Mo1 O7 112.9(18) 2_667 . . . ?
Mo6 O3 Mo1 O7 -178.0(7) 2_667 . . . ?
Mo3 O3 Mo1 O7 -83.7(7) . . . . ?
Si9 O3 Mo1 O12 -51.8(13) . . . . ?
O1 O3 Mo1 O12 19.9(18) 2_667 . . . ?
Mo6 O3 Mo1 O12 89.1(8) 2_667 . . . ?
Mo3 O3 Mo1 O12 -176.6(6) . . . . ?
Si9 O3 Mo1 O6 127.8(15) . . . . ?
O1 O3 Mo1 O6 -161(2) 2_667 . . . ?
Mo6 O3 Mo1 O6 -91.4(10) 2_667 . . . ?
Mo3 O3 Mo1 O6 2.9(8) . . . . ?
Si9 O3 Mo1 O13 -133.9(15) . . . . ?
O1 O3 Mo1 O13 -62.2(17) 2_667 . . . ?
Mo6 O3 Mo1 O13 6.9(6) 2_667 . . . ?
Mo3 O3 Mo1 O13 101.2(8) . . . . ?
Si9 O3 Mo1 O2 1.5(10) . . . . ?
O1 O3 Mo1 O2 73.2(19) 2_667 . . . ?
Mo6 O3 Mo1 O2 142.3(12) 2_667 . . . ?
Mo3 O3 Mo1 O2 -123.3(10) . . . . ?
Mo4 O10 Mo2 O21 -160.2(14) . . . . ?
Mo4 O10 Mo2 O19 99.4(16) . . . . ?
Mo4 O10 Mo2 O12 -61.2(16) . . . . ?
Mo4 O10 Mo2 O20 10(3) . . . . ?
Mo4 O10 Mo2 O4 34.1(16) . . . 2_667 ?
Mo4 O10 Mo2 O2 -0.4(13) . . . . ?
Mo3 O19 Mo2 O21 155.3(17) 2_667 . . . ?
Mo3 O19 Mo2 O10 -101.3(18) 2_667 . . . ?
Mo3 O19 Mo2 O12 -2(4) 2_667 . . . ?
Mo3 O19 Mo2 O20 60.4(19) 2_667 . . . ?
Mo3 O19 Mo2 O4 -1.1(15) 2_667 . . 2_667 ?
Mo3 O19 Mo2 O2 -38.6(19) 2_667 . . . ?
Mo1 O12 Mo2 O21 152.3(15) . . . . ?
Mo1 O12 Mo2 O10 49.6(17) . . . . ?
Mo1 O12 Mo2 O19 -50(4) . . . . ?
Mo1 O12 Mo2 O20 -113.1(18) . . . . ?
Mo1 O12 Mo2 O4 -51.2(16) . . . 2_667 ?
Mo1 O12 Mo2 O2 -9.7(14) . . . . ?
Mo5 O20 Mo2 O21 -163.1(17) 2_667 . . . ?
Mo5 O20 Mo2 O10 27(3) 2_667 . . . ?
Mo5 O20 Mo2 O19 -64.0(18) 2_667 . . . ?
Mo5 O20 Mo2 O12 98.6(18) 2_667 . . . ?
Mo5 O20 Mo2 O4 -0.4(14) 2_667 . . 2_667 ?
Mo5 O20 Mo2 O2 35.9(18) 2_667 . . . ?
Si9 O2 Mo2 O21 -171.3(11) . . . . ?
O1 O2 Mo2 O21 125.5(17) . . . . ?
Mo4 O2 Mo2 O21 56.3(17) . . . . ?
Mo1 O2 Mo2 O21 -42.6(18) . . . . ?
Si9 O2 Mo2 O10 132.7(12) . . . . ?
O1 O2 Mo2 O10 69.4(15) . . . . ?
Mo4 O2 Mo2 O10 0.3(7) . . . . ?
Mo1 O2 Mo2 O10 -98.6(10) . . . . ?
Si9 O2 Mo2 O19 44.2(11) . . . . ?
O1 O2 Mo2 O19 -19.1(16) . . . . ?
Mo4 O2 Mo2 O19 -88.3(8) . . . . ?
Mo1 O2 Mo2 O19 172.9(7) . . . . ?
Si9 O2 Mo2 O12 -123.0(13) . . . . ?
O1 O2 Mo2 O12 173.7(18) . . . . ?
Mo4 O2 Mo2 O12 104.6(10) . . . . ?
Mo1 O2 Mo2 O12 5.7(8) . . . . ?
Si9 O2 Mo2 O20 -44.1(10) . . . . ?
O1 O2 Mo2 O20 -107.3(15) . . . . ?
Mo4 O2 Mo2 O20 -176.5(6) . . . . ?
Mo1 O2 Mo2 O20 84.6(7) . . . . ?
Si9 O2 Mo2 O4 -1.3(8) . . . 2_667 ?
O1 O2 Mo2 O4 -64.6(15) . . . 2_667 ?
Mo4 O2 Mo2 O4 -133.8(10) . . . 2_667 ?
Mo1 O2 Mo2 O4 127.3(10) . . . 2_667 ?
Mo5 O5 Mo3 O16 -153(2) . . . . ?
Mo5 O5 Mo3 O6 105(2) . . . . ?
Mo5 O5 Mo3 O19 -55(2) . . . 2_667 ?
Mo5 O5 Mo3 O15 19(4) . . . . ?
Mo5 O5 Mo3 O4 6.7(18) . . . . ?
Mo5 O5 Mo3 O3 42(2) . . . . ?
Mo1 O6 Mo3 O16 164.2(16) . . . . ?
Mo1 O6 Mo3 O5 -91.1(19) . . . . ?
Mo1 O6 Mo3 O19 9(4) . . . 2_667 ?
Mo1 O6 Mo3 O15 65.9(17) . . . . ?
Mo1 O6 Mo3 O4 -28.2(18) . . . . ?
Mo1 O6 Mo3 O3 5.7(14) . . . . ?
Mo6 O15 Mo3 O16 -151.1(16) 2_667 . . . ?
Mo6 O15 Mo3 O5 37(3) 2_667 . . . ?
Mo6 O15 Mo3 O6 -51.3(17) 2_667 . . . ?
Mo6 O15 Mo3 O19 112.0(17) 2_667 . . 2_667 ?
Mo6 O15 Mo3 O4 48.0(16) 2_667 . . . ?
Mo6 O15 Mo3 O3 11.0(14) 2_667 . . . ?
Si9 O4 Mo3 O16 -172.0(13) . . . . ?
Mo5 O4 Mo3 O16 54.8(19) . . . . ?
Mo2 O4 Mo3 O16 -45(2) 2_667 . . . ?
Si9 O4 Mo3 O5 129.3(14) . . . . ?
Mo5 O4 Mo3 O5 -3.8(9) . . . . ?
Mo2 O4 Mo3 O5 -103.3(11) 2_667 . . . ?
Si9 O4 Mo3 O6 39.8(12) . . . . ?
Mo5 O4 Mo3 O6 -93.3(8) . . . . ?
Mo2 O4 Mo3 O6 167.2(7) 2_667 . . . ?
Si9 O4 Mo3 O19 -126.8(14) . . . 2_667 ?
Mo5 O4 Mo3 O19 100.1(10) . . . 2_667 ?
Mo2 O4 Mo3 O19 0.6(9) 2_667 . . 2_667 ?
Si9 O4 Mo3 O15 -45.7(11) . . . . ?
Mo5 O4 Mo3 O15 -178.8(6) . . . . ?
Mo2 O4 Mo3 O15 81.7(7) 2_667 . . . ?
Si9 O4 Mo3 O3 -1.4(8) . . . . ?
Mo5 O4 Mo3 O3 -134.6(10) . . . . ?
Mo2 O4 Mo3 O3 126.0(10) 2_667 . . . ?
Si9 O3 Mo3 O16 172.9(12) . . . . ?
O1 O3 Mo3 O16 107.2(19) 2_667 . . . ?
Mo6 O3 Mo3 O16 38.3(18) 2_667 . . . ?
Mo1 O3 Mo3 O16 -58.3(17) . . . . ?
Si9 O3 Mo3 O5 -41.3(12) . . . . ?
O1 O3 Mo3 O5 -107.0(15) 2_667 . . . ?
Mo6 O3 Mo3 O5 -175.9(7) 2_667 . . . ?
Mo1 O3 Mo3 O5 87.5(7) . . . . ?
Si9 O3 Mo3 O6 -131.8(14) . . . . ?
O1 O3 Mo3 O6 162.5(18) 2_667 . . . ?
Mo6 O3 Mo3 O6 93.6(9) 2_667 . . . ?
Mo1 O3 Mo3 O6 -3.0(8) . . . . ?
Si9 O3 Mo3 O19 49.5(12) . . . 2_667 ?
O1 O3 Mo3 O19 -16.2(16) 2_667 . . 2_667 ?
Mo6 O3 Mo3 O19 -85.1(7) 2_667 . . 2_667 ?
Mo1 O3 Mo3 O19 178.3(7) . . . 2_667 ?
Si9 O3 Mo3 O15 128.9(13) . . . . ?
O1 O3 Mo3 O15 63.2(15) 2_667 . . . ?
Mo6 O3 Mo3 O15 -5.7(7) 2_667 . . . ?
Mo1 O3 Mo3 O15 -102.3(9) . . . . ?
Si9 O3 Mo3 O4 1.5(9) . . . . ?
O1 O3 Mo3 O4 -64.2(15) 2_667 . . . ?
Mo6 O3 Mo3 O4 -133.1(10) 2_667 . . . ?
Mo1 O3 Mo3 O4 130.3(10) . . . . ?
Mo6 O9 Mo4 O22 -157.2(14) . . . . ?
Mo6 O9 Mo4 O8 -52.4(16) . . . . ?
Mo6 O9 Mo4 O7 41(3) . . . . ?
Mo6 O9 Mo4 O10 105.6(15) . . . . ?
Mo6 O9 Mo4 O2 43.0(15) . . . . ?
Mo6 O9 Mo4 O1 11.7(13) . . . . ?
Mo5 O8 Mo4 O22 151.8(13) . . . . ?
Mo5 O8 Mo4 O9 46.0(14) . . . . ?
Mo5 O8 Mo4 O7 -112.2(14) . . . . ?
Mo5 O8 Mo4 O10 -48(2) . . . . ?
Mo5 O8 Mo4 O2 -50.5(13) . . . . ?
Mo5 O8 Mo4 O1 -14.6(11) . . . . ?
Mo1 O7 Mo4 O22 -154.4(14) . . . . ?
Mo1 O7 Mo4 O9 7(3) . . . . ?
Mo1 O7 Mo4 O8 103.0(14) . . . . ?
Mo1 O7 Mo4 O10 -57.2(14) . . . . ?
Mo1 O7 Mo4 O2 5.6(12) . . . . ?
Mo1 O7 Mo4 O1 34.3(14) . . . . ?
Mo2 O10 Mo4 O22 158.2(15) . . . . ?
Mo2 O10 Mo4 O9 -98.0(16) . . . . ?
Mo2 O10 Mo4 O8 -2(3) . . . . ?
Mo2 O10 Mo4 O7 62.3(16) . . . . ?
Mo2 O10 Mo4 O2 0.5(13) . . . . ?
Mo2 O10 Mo4 O1 -33.4(16) . . . . ?
Si9 O2 Mo4 O22 -179.2(12) . . . . ?
O1 O2 Mo4 O22 -178.3(14) . . . . ?
Mo1 O2 Mo4 O22 42.4(18) . . . . ?
Mo2 O2 Mo4 O22 -52.4(17) . . . . ?
Si9 O2 Mo4 O9 -44.0(12) . . . . ?
O1 O2 Mo4 O9 -43.1(10) . . . . ?
Mo1 O2 Mo4 O9 177.6(7) . . . . ?
Mo2 O2 Mo4 O9 82.8(7) . . . . ?
Si9 O2 Mo4 O8 51.9(12) . . . . ?
O1 O2 Mo4 O8 52.8(9) . . . . ?
Mo1 O2 Mo4 O8 -86.6(7) . . . . ?
Mo2 O2 Mo4 O8 178.7(6) . . . . ?
Si9 O2 Mo4 O7 135.3(14) . . . . ?
O1 O2 Mo4 O7 136.2(11) . . . . ?
Mo1 O2 Mo4 O7 -3.1(6) . . . . ?
Mo2 O2 Mo4 O7 -97.9(8) . . . . ?
Si9 O2 Mo4 O10 -127.0(14) . . . . ?
O1 O2 Mo4 O10 -126.2(11) . . . . ?
Mo1 O2 Mo4 O10 94.5(9) . . . . ?
Mo2 O2 Mo4 O10 -0.2(6) . . . . ?
Si9 O2 Mo4 O1 -0.9(9) . . . . ?
Mo1 O2 Mo4 O1 -139.3(12) . . . . ?
Mo2 O2 Mo4 O1 125.9(11) . . . . ?
Si9 O1 Mo4 O22 178(2) . . . . ?
O3 O1 Mo4 O22 98(3) 2_667 . . . ?
O2 O1 Mo4 O22 177(3) . . . . ?
Mo6 O1 Mo4 O22 39(3) . . . . ?
Mo5 O1 Mo4 O22 -53(3) . . . . ?
Si9 O1 Mo4 O9 132.3(15) . . . . ?
O3 O1 Mo4 O9 52.4(17) 2_667 . . . ?
O2 O1 Mo4 O9 131.3(11) . . . . ?
Mo6 O1 Mo4 O9 -6.2(6) . . . . ?
Mo5 O1 Mo4 O9 -98.4(8) . . . . ?
Si9 O1 Mo4 O8 -121.0(14) . . . . ?
O3 O1 Mo4 O8 159(2) 2_667 . . . ?
O2 O1 Mo4 O8 -122.0(11) . . . . ?
Mo6 O1 Mo4 O8 100.5(8) . . . . ?
Mo5 O1 Mo4 O8 8.4(6) . . . . ?
Si9 O1 Mo4 O7 -37.0(13) . . . . ?
O3 O1 Mo4 O7 -116.9(18) 2_667 . . . ?
O2 O1 Mo4 O7 -38.0(10) . . . . ?
Mo6 O1 Mo4 O7 -175.5(6) . . . . ?
Mo5 O1 Mo4 O7 92.4(6) . . . . ?
Si9 O1 Mo4 O10 47.1(13) . . . . ?
O3 O1 Mo4 O10 -32.8(18) 2_667 . . . ?
O2 O1 Mo4 O10 46.2(9) . . . . ?
Mo6 O1 Mo4 O10 -91.4(6) . . . . ?
Mo5 O1 Mo4 O10 176.5(6) . . . . ?
Si9 O1 Mo4 O2 1.0(10) . . . . ?
O3 O1 Mo4 O2 -78.9(19) 2_667 . . . ?
Mo6 O1 Mo4 O2 -137.6(11) . . . . ?
Mo5 O1 Mo4 O2 130.3(11) . . . . ?
Mo6 O11 Mo5 O17 162.3(13) . . . . ?
Mo6 O11 Mo5 O20 -95.2(15) . . . 2_667 ?
Mo6 O11 Mo5 O5 4(3) . . . . ?
Mo6 O11 Mo5 O8 65.1(14) . . . . ?
Mo6 O11 Mo5 O4 -28.7(14) . . . . ?
Mo6 O11 Mo5 O1 2.7(11) . . . . ?
Mo3 O5 Mo5 O17 157(2) . . . . ?
Mo3 O5 Mo5 O20 57(2) . . . 2_667 ?
Mo3 O5 Mo5 O11 -44(3) . . . . ?
Mo3 O5 Mo5 O8 -106(2) . . . . ?
Mo3 O5 Mo5 O4 -6.8(18) . . . . ?
Mo3 O5 Mo5 O1 -43(2) . . . . ?
Mo4 O8 Mo5 O17 -149.9(13) . . . . ?
Mo4 O8 Mo5 O20 53(3) . . . 2_667 ?
Mo4 O8 Mo5 O11 -49.6(14) . . . . ?
Mo4 O8 Mo5 O5 111.8(16) . . . . ?
Mo4 O8 Mo5 O4 51.8(13) . . . . ?
Mo4 O8 Mo5 O1 14.3(11) . . . . ?
Si9 O4 Mo5 O17 -168.4(12) . . . . ?
Mo3 O4 Mo5 O17 -36.5(19) . . . . ?
Mo2 O4 Mo5 O17 61.8(18) 2_667 . . . ?
Si9 O4 Mo5 O20 130.0(14) . . . 2_667 ?
Mo3 O4 Mo5 O20 -98.1(10) . . . 2_667 ?
Mo2 O4 Mo5 O20 0.2(9) 2_667 . . 2_667 ?
Si9 O4 Mo5 O11 38.7(12) . . . . ?
Mo3 O4 Mo5 O11 170.5(6) . . . . ?
Mo2 O4 Mo5 O11 -91.1(7) 2_667 . . . ?
Si9 O4 Mo5 O5 -128.3(14) . . . . ?
Mo3 O4 Mo5 O5 3.5(9) . . . . ?
Mo2 O4 Mo5 O5 101.9(10) 2_667 . . . ?
Si9 O4 Mo5 O8 -50.5(11) . . . . ?
Mo3 O4 Mo5 O8 81.3(7) . . . . ?
Mo2 O4 Mo5 O8 179.7(6) 2_667 . . . ?
Si9 O4 Mo5 O1 -2.0(8) . . . . ?
Mo3 O4 Mo5 O1 129.9(11) . . . . ?
Mo2 O4 Mo5 O1 -131.8(11) 2_667 . . . ?
Si9 O1 Mo5 O17 168.1(13) . . . . ?
O3 O1 Mo5 O17 -122.3(18) 2_667 . . . ?
O2 O1 Mo5 O17 95(2) . . . . ?
Mo4 O1 Mo5 O17 34.1(19) . . . . ?
Mo6 O1 Mo5 O17 -60.0(18) . . . . ?
Si9 O1 Mo5 O20 -41.3(12) . . . 2_667 ?
O3 O1 Mo5 O20 28.3(15) 2_667 . . 2_667 ?
O2 O1 Mo5 O20 -114.0(15) . . . 2_667 ?
Mo4 O1 Mo5 O20 -175.3(6) . . . 2_667 ?
Mo6 O1 Mo5 O20 90.7(7) . . . 2_667 ?
Si9 O1 Mo5 O11 -133.5(14) . . . . ?
O3 O1 Mo5 O11 -63.9(14) 2_667 . . . ?
O2 O1 Mo5 O11 153.8(17) . . . . ?
Mo4 O1 Mo5 O11 92.5(8) . . . . ?
Mo6 O1 Mo5 O11 -1.5(7) . . . . ?
Si9 O1 Mo5 O5 47.1(12) . . . . ?
O3 O1 Mo5 O5 116.7(14) 2_667 . . . ?
O2 O1 Mo5 O5 -25.6(15) . . . . ?
Mo4 O1 Mo5 O5 -86.9(7) . . . . ?
Mo6 O1 Mo5 O5 179.1(7) . . . . ?
Si9 O1 Mo5 O8 126.1(13) . . . . ?
O3 O1 Mo5 O8 -164.3(16) 2_667 . . . ?
O2 O1 Mo5 O8 53.3(15) . . . . ?
Mo4 O1 Mo5 O8 -8.0(6) . . . . ?
Mo6 O1 Mo5 O8 -102.0(8) . . . . ?
Si9 O1 Mo5 O4 2.2(9) . . . . ?
O3 O1 Mo5 O4 71.8(15) 2_667 . . . ?
O2 O1 Mo5 O4 -70.6(15) . . . . ?
Mo4 O1 Mo5 O4 -131.9(10) . . . . ?
Mo6 O1 Mo5 O4 134.1(10) . . . . ?
Mo4 O9 Mo6 O18 149.7(15) . . . . ?
Mo4 O9 Mo6 O15 -105.7(16) . . . 2_667 ?
Mo4 O9 Mo6 O13 -13(3) . . . 2_667 ?
Mo4 O9 Mo6 O11 54.3(15) . . . . ?
Mo4 O9 Mo6 O3 -40.3(15) . . . 2_667 ?
Mo4 O9 Mo6 O1 -11.7(13) . . . . ?
Mo5 O11 Mo6 O18 -163.9(13) . . . . ?
Mo5 O11 Mo6 O15 2(3) . . . 2_667 ?
Mo5 O11 Mo6 O13 94.2(15) . . . 2_667 ?
Mo5 O11 Mo6 O9 -64.9(14) . . . . ?
Mo5 O11 Mo6 O3 29.2(14) . . . 2_667 ?
Mo5 O11 Mo6 O1 -2.8(12) . . . . ?
Si9 O1 Mo6 O18 178.8(12) . . . . ?
O3 O1 Mo6 O18 177.5(15) 2_667 . . . ?
O2 O1 Mo6 O18 -102(2) . . . . ?
Mo4 O1 Mo6 O18 -41.4(18) . . . . ?
Mo5 O1 Mo6 O18 50.1(18) . . . . ?
Si9 O1 Mo6 O15 -48.0(13) . . . 2_667 ?
O3 O1 Mo6 O15 -49.3(10) 2_667 . . 2_667 ?
O2 O1 Mo6 O15 31.2(18) . . . 2_667 ?
Mo4 O1 Mo6 O15 91.7(7) . . . 2_667 ?
Mo5 O1 Mo6 O15 -176.7(6) . . . 2_667 ?
Si9 O1 Mo6 O13 45.7(13) . . . 2_667 ?
O3 O1 Mo6 O13 44.4(10) 2_667 . . 2_667 ?
O2 O1 Mo6 O13 124.9(17) . . . 2_667 ?
Mo4 O1 Mo6 O13 -174.5(7) . . . 2_667 ?
Mo5 O1 Mo6 O13 -83.0(7) . . . 2_667 ?
Si9 O1 Mo6 O9 -133.8(14) . . . . ?
O3 O1 Mo6 O9 -135.1(12) 2_667 . . . ?
O2 O1 Mo6 O9 -54.6(17) . . . . ?
Mo4 O1 Mo6 O9 6.0(6) . . . . ?
Mo5 O1 Mo6 O9 97.5(8) . . . . ?
Si9 O1 Mo6 O11 130.1(14) . . . . ?
O3 O1 Mo6 O11 128.8(11) 2_667 . . . ?
O2 O1 Mo6 O11 -150.7(19) . . . . ?
Mo4 O1 Mo6 O11 -90.1(8) . . . . ?
Mo5 O1 Mo6 O11 1.4(6) . . . . ?
Si9 O1 Mo6 O3 1.3(10) . . . 2_667 ?
O2 O1 Mo6 O3 80.5(19) . . . 2_667 ?
Mo4 O1 Mo6 O3 141.1(12) . . . 2_667 ?
Mo5 O1 Mo6 O3 -127.4(11) . . . 2_667 ?
C28 N18 Cd1 O1W 143(3) . . . 2_666 ?
C27 N18 Cd1 O1W -57.3(17) . . . 2_666 ?
C28 N18 Cd1 O1W -37(3) . . . . ?
C27 N18 Cd1 O1W 122.7(17) . . . . ?
C28 N18 Cd1 N12 -125(3) . . . . ?
C27 N18 Cd1 N12 34.1(17) . . . . ?
C28 N18 Cd1 N12 55(3) . . . 2_666 ?
C27 N18 Cd1 N12 -145.9(17) . . . 2_666 ?
C19 N12 Cd1 N18 110(2) . . . . ?
C20 N12 Cd1 N18 -81(2) . . . . ?
C19 N12 Cd1 N18 -70(2) . . . 2_666 ?
C20 N12 Cd1 N18 99(2) . . . 2_666 ?
C19 N12 Cd1 O1W -162(2) . . . 2_666 ?
C20 N12 Cd1 O1W 7(2) . . . 2_666 ?
C19 N12 Cd1 O1W 18(2) . . . . ?
C20 N12 Cd1 O1W -173(2) . . . . ?
Cd2' N15 Cd2 Cd2' 180.00(2) . . . 2_557 ?
C33 N15 Cd2 N6 40(2) . . . 2_557 ?
C32 N15 Cd2 N6 -163(2) . . . 2_557 ?
Cd2' N15 Cd2 N6 -43(3) 2_557 . . 2_557 ?
Cd2' N15 Cd2 N6 137(3) . . . 2_557 ?
C33 N15 Cd2 N6 -140(2) . . . . ?
C32 N15 Cd2 N6 17(2) . . . . ?
Cd2' N15 Cd2 N6 137(3) 2_557 . . . ?
Cd2' N15 Cd2 N6 -43(3) . . . . ?
C33 N15 Cd2 N9 -55(3) . . . 2_557 ?
C32 N15 Cd2 N9 101(3) . . . 2_557 ?
Cd2' N15 Cd2 N9 -139(4) 2_557 . . 2_557 ?
Cd2' N15 Cd2 N9 41(4) . . . 2_557 ?
C33 N15 Cd2 N9 125(2) . . . . ?
C32 N15 Cd2 N9 -79(2) . . . . ?
Cd2' N15 Cd2 N9 41(3) 2_557 . . . ?
Cd2' N15 Cd2 N9 -139(3) . . . . ?
C7 N6 Cd2 Cd2' -18(4) . . . 2_557 ?
C6 N6 Cd2 Cd2' 163(3) . . . 2_557 ?
Cd2' N6 Cd2 Cd2' 180.000(9) . . . 2_557 ?
C7 N6 Cd2 N15 122(2) . . . 2_557 ?
C6 N6 Cd2 N15 -56(3) . . . 2_557 ?
Cd2' N6 Cd2 N15 -40(2) . . . 2_557 ?
Cd2' N6 Cd2 N15 140(2) 2_557 . . 2_557 ?
C7 N6 Cd2 N15 -58(2) . . . . ?
C6 N6 Cd2 N15 124(3) . . . . ?
Cd2' N6 Cd2 N15 140(2) . . . . ?
Cd2' N6 Cd2 N15 -40(2) 2_557 . . . ?
C7 N6 Cd2 N9 -156(3) . . . 2_557 ?
C6 N6 Cd2 N9 26(4) . . . 2_557 ?
Cd2' N6 Cd2 N9 43(3) . . . 2_557 ?
Cd2' N6 Cd2 N9 -137(3) 2_557 . . 2_557 ?
C7 N6 Cd2 N9 24(2) . . . . ?
C6 N6 Cd2 N9 -154(3) . . . . ?
Cd2' N6 Cd2 N9 -137(2) . . . . ?
Cd2' N6 Cd2 N9 43(2) 2_557 . . . ?
C15 N9 Cd2 Cd2' -75(3) . . . 2_557 ?
C14 N9 Cd2 Cd2' 74(3) . . . 2_557 ?
C15 N9 Cd2 N15 62.7(14) . . . 2_557 ?
C14 N9 Cd2 N15 -148.5(16) . . . 2_557 ?
Cd2' N9 Cd2 N15 138(3) 2_557 . . 2_557 ?
C15 N9 Cd2 N15 -117.3(14) . . . . ?
C14 N9 Cd2 N15 31.5(16) . . . . ?
Cd2' N9 Cd2 N15 -42(3) 2_557 . . . ?
C15 N9 Cd2 N6 -28.2(14) . . . 2_557 ?
C14 N9 Cd2 N6 120.6(17) . . . 2_557 ?
Cd2' N9 Cd2 N6 47(3) 2_557 . . 2_557 ?
C15 N9 Cd2 N6 151.8(14) . . . . ?
C14 N9 Cd2 N6 -59.4(17) . . . . ?
Cd2' N9 Cd2 N6 -133(3) 2_557 . . . ?
C7 N6 Cd2' Cd2' -22(4) . . . 2_557 ?
C6 N6 Cd2' Cd2' 165(3) . . . 2_557 ?
Cd2 N6 Cd2' Cd2' 0.000(11) . . . 2_557 ?
C7 N6 Cd2' N15 109(3) . . . 2_557 ?
C6 N6 Cd2' N15 -64(3) . . . 2_557 ?
Cd2 N6 Cd2' N15 131(3) . . . 2_557 ?
Cd2' N6 Cd2' N15 131(3) 2_557 . . 2_557 ?
C7 N6 Cd2' N9 -152(4) . . . 2_557 ?
C6 N6 Cd2' N9 35(4) . . . 2_557 ?
Cd2 N6 Cd2' N9 -130(4) . . . 2_557 ?
Cd2' N6 Cd2' N9 -130(4) 2_557 . . 2_557 ?
C7 N6 Cd2' N15 -56(3) . . . . ?
C6 N6 Cd2' N15 131(3) . . . . ?
Cd2 N6 Cd2' N15 -34(2) . . . . ?
Cd2' N6 Cd2' N15 -34(2) 2_557 . . . ?
C7 N6 Cd2' N6 -22(4) . . . 2_557 ?
C6 N6 Cd2' N6 165(3) . . . 2_557 ?
Cd2 N6 Cd2' N6 0.000(4) . . . 2_557 ?
Cd2' N6 Cd2' N6 0.000(5) 2_557 . . 2_557 ?
C33 N15 Cd2' Cd2' 90(4) . . . 2_557 ?
C32 N15 Cd2' Cd2' -125(4) . . . 2_557 ?
Cd2 N15 Cd2' Cd2' 0.00(3) . . . 2_557 ?
C33 N15 Cd2' N15 90(4) . . . 2_557 ?
C32 N15 Cd2' N15 -125(4) . . . 2_557 ?
Cd2' N15 Cd2' N15 0.000(7) 2_557 . . 2_557 ?
Cd2 N15 Cd2' N15 0.000(14) . . . 2_557 ?
C33 N15 Cd2' N6 -140(2) . . . . ?
C32 N15 Cd2' N6 5(2) . . . . ?
Cd2' N15 Cd2' N6 130(3) 2_557 . . . ?
Cd2 N15 Cd2' N6 130(3) . . . . ?
C33 N15 Cd2' N9 -42(4) . . . 2_557 ?
C32 N15 Cd2' N9 103(3) . . . 2_557 ?
Cd2' N15 Cd2' N9 -132(4) 2_557 . . 2_557 ?
Cd2 N15 Cd2' N9 -132(4) . . . 2_557 ?
C33 N15 Cd2' N6 52(2) . . . 2_557 ?
C32 N15 Cd2' N6 -164(2) . . . 2_557 ?
Cd2' N15 Cd2' N6 -38(3) 2_557 . . 2_557 ?
Cd2 N15 Cd2' N6 -38(3) . . . 2_557 ?
